data_1502877
loop_
_publ_author_name
'Purushothaman, Balaji'
'Parkin, Sean R.'
'Anthony, John E.'

_publ_section_title
;
 Synthesis and stability of soluble hexacenes.
;
_journal_issue 9
_journal_name_full 'Organic letters'
_journal_page_first 2060
_journal_page_last 2063
_journal_paper_doi 10.1021/ol100178s
_journal_volume 12
_journal_year 2010
_chemical_formula_sum 'C60 H68 Si2'
_chemical_formula_weight 845.32
_chemical_name_systematic
; 
 ? 
;
_space_group_IT_number 2
_symmetry_cell_setting triclinic
_symmetry_space_group_name_Hall '-P 1'
_symmetry_space_group_name_H-M 'P -1'
_atom_sites_solution_hydrogens geom
_atom_sites_solution_primary direct
_atom_sites_solution_secondary difmap
_audit_creation_method SHELXL-97
_cell_angle_alpha 62.168(3)
_cell_angle_beta 79.797(3)
_cell_angle_gamma 88.043(3)
_cell_formula_units_Z 4
_cell_length_a 14.7933(10)
_cell_length_b 18.5520(14)
_cell_length_c 19.4094(13)
_cell_measurement_reflns_used 8959
_cell_measurement_temperature 90.0(2)
_cell_measurement_theta_max 67.75
_cell_measurement_theta_min 2.67
_cell_volume 4628.9(6)
_computing_cell_refinement 'APEX2 (Bruker-Nonius, 2004)'
_computing_data_collection 'APEX2 (Bruker-Nonius, 2004)'
_computing_data_reduction 'APEX2 (Bruker-Nonius, 2004)'
_computing_molecular_graphics 'XP in SHELXTL (Sheldrick, 1994)'
_computing_publication_material
; 
SHELX97-2 (Sheldrick, 1997) and local procedures 
;
_computing_structure_refinement 'SHELXL-97 (Sheldrick, 1997)'
_computing_structure_solution 'SHELXS-97 (Sheldrick, 1990)'
_diffrn_ambient_temperature 90.0(2)
_diffrn_detector_area_resol_mean 18
_diffrn_measured_fraction_theta_full .919
_diffrn_measured_fraction_theta_max .919
_diffrn_measurement_device_type 'X8 Proteum diffractometer'
_diffrn_measurement_method '\w and \f scans'
_diffrn_radiation_monochromator 'Helios multilayer optics'
_diffrn_radiation_source 'fine-focus rotating anode'
_diffrn_radiation_type CuK\a
_diffrn_radiation_wavelength 1.54178
_diffrn_reflns_av_R_equivalents 0.0713
_diffrn_reflns_av_sigmaI/netI 0.0317
_diffrn_reflns_limit_h_max 17
_diffrn_reflns_limit_h_min -17
_diffrn_reflns_limit_k_max 21
_diffrn_reflns_limit_k_min -21
_diffrn_reflns_limit_l_max 23
_diffrn_reflns_limit_l_min -23
_diffrn_reflns_number 47308
_diffrn_reflns_theta_full 69.94
_diffrn_reflns_theta_max 69.94
_diffrn_reflns_theta_min 2.62
_exptl_absorpt_coefficient_mu 0.983
_exptl_absorpt_correction_T_max 0.9758
_exptl_absorpt_correction_T_min 0.7785
_exptl_absorpt_correction_type multi-scan
_exptl_absorpt_process_details 'Twinabs (Bruker-Nonius, 2004)'
_exptl_crystal_colour green
_exptl_crystal_density_diffrn 1.213
_exptl_crystal_density_method 'not measured'
_exptl_crystal_description 'thin plate'
_exptl_crystal_F_000 1824
_exptl_crystal_size_max 0.30
_exptl_crystal_size_mid 0.23
_exptl_crystal_size_min 0.03
_refine_diff_density_max .575
_refine_diff_density_min -.534
_refine_diff_density_rms .096
_refine_ls_extinction_coef 0.00028(3)
_refine_ls_extinction_expression Fc^*^=kFc[1+0.001xFc^2^\l^3^/sin(2\q)]^-1/4^
_refine_ls_extinction_method SHELXL
_refine_ls_goodness_of_fit_ref 1.095
_refine_ls_hydrogen_treatment constr
_refine_ls_matrix_type full
_refine_ls_number_parameters 1164
_refine_ls_number_reflns 47308
_refine_ls_number_restraints 12
_refine_ls_restrained_S_all 1.095
_refine_ls_R_factor_all 0.0902
_refine_ls_R_factor_gt 0.0727
_refine_ls_shift/su_max 0.002
_refine_ls_shift/su_mean 0.000
_refine_ls_structure_factor_coef Fsqd
_refine_ls_weighting_details 'calc w=1/[\s^2^(Fo^2^)+(0.0755P)^2^+10.8846P] where P=(Fo^2^+2Fc^2^)/3'
_refine_ls_weighting_scheme calc
_refine_ls_wR_factor_gt 0.1998
_refine_ls_wR_factor_ref 0.2131
_reflns_number_gt 39082
_reflns_number_total 47308
_reflns_threshold_expression >2\s(I)
_cod_data_source_file ol100178s_si_001.cif
_cod_data_source_block x06211t6
_cod_database_code 1502877

loop_
_symmetry_equiv_pos_as_xyz
'x, y, z'
'-x, -y, -z'

loop_
_atom_site_label
_atom_site_type_symbol
_atom_site_fract_x
_atom_site_fract_y
_atom_site_fract_z
_atom_site_U_iso_or_equiv
_atom_site_adp_type
_atom_site_occupancy
_atom_site_symmetry_multiplicity
_atom_site_calc_flag
_atom_site_refinement_flags
_atom_site_disorder_assembly
_atom_site_disorder_group
Si1A Si 0.32793(5) -0.10027(4) 0.82011(4) 0.01837(15) Uani 1 1 d . . .
Si2A Si 0.18106(5) 0.18364(4) 0.17831(4) 0.02075(16) Uani 1 1 d . . .
C1A C 0.26971(15) 0.01794(14) 0.57662(13) 0.0142(5) Uani 1 1 d . . .
C2A C 0.25844(15) 0.10198(14) 0.53657(14) 0.0143(5) Uani 1 1 d . . .
C3A C 0.26805(16) 0.15367(14) 0.56897(14) 0.0158(5) Uani 1 1 d . . .
H3A H 0.2820 0.1307 0.6208 0.019 Uiso 1 1 calc R . .
C4A C 0.25820(16) 0.23653(14) 0.52936(14) 0.0160(5) Uani 1 1 d . . .
C5A C 0.26971(16) 0.28937(15) 0.56126(14) 0.0172(5) Uani 1 1 d . . .
H5A H 0.2860 0.2673 0.6122 0.021 Uiso 1 1 calc R . .
C6A C 0.25821(16) 0.37133(15) 0.52132(14) 0.0181(5) Uani 1 1 d . . .
C7A C 0.27058(17) 0.42554(15) 0.55280(16) 0.0213(6) Uani 1 1 d . . .
H7A H 0.2885 0.4046 0.6030 0.026 Uiso 1 1 calc R . .
C8A C 0.25730(17) 0.50531(16) 0.51270(16) 0.0248(6) Uani 1 1 d . . .
H8A H 0.2659 0.5405 0.5344 0.030 Uiso 1 1 calc R . .
C9A C 0.23055(18) 0.53685(16) 0.43838(16) 0.0262(6) Uani 1 1 d . . .
H9A H 0.2202 0.5933 0.4106 0.031 Uiso 1 1 calc R . .
C10A C 0.21927(17) 0.48816(15) 0.40579(16) 0.0236(6) Uani 1 1 d . . .
H10A H 0.2015 0.5112 0.3553 0.028 Uiso 1 1 calc R . .
C11A C 0.23318(16) 0.40409(15) 0.44487(15) 0.0192(5) Uani 1 1 d . . .
C12A C 0.22307(16) 0.35305(15) 0.41235(14) 0.0197(5) Uani 1 1 d . . .
H12A H 0.2072 0.3757 0.3612 0.024 Uiso 1 1 calc R . .
C13A C 0.23536(16) 0.26991(15) 0.45210(14) 0.0166(5) Uani 1 1 d . . .
C14A C 0.22638(16) 0.21834(14) 0.41896(14) 0.0174(5) Uani 1 1 d . . .
H14A H 0.2121 0.2412 0.3673 0.021 Uiso 1 1 calc R . .
C15A C 0.23756(15) 0.13580(14) 0.45854(14) 0.0141(5) Uani 1 1 d . . .
C16A C 0.22863(15) 0.08390(14) 0.42428(14) 0.0149(5) Uani 1 1 d . . .
C17A C 0.23964(15) 0.00046(14) 0.46457(13) 0.0134(5) Uani 1 1 d . . .
C18A C 0.23028(16) -0.05149(14) 0.43150(14) 0.0159(5) Uani 1 1 d . . .
H18A H 0.2137 -0.0290 0.3807 0.019 Uiso 1 1 calc R . .
C19A C 0.24415(15) -0.13323(14) 0.46972(14) 0.0157(5) Uani 1 1 d . . .
C20A C 0.23696(17) -0.18598(15) 0.43575(15) 0.0206(6) Uani 1 1 d . . .
H20A H 0.2221 -0.1641 0.3843 0.025 Uiso 1 1 calc R . .
C21A C 0.25067(18) -0.26565(16) 0.47489(16) 0.0245(6) Uani 1 1 d . . .
H21A H 0.2455 -0.2999 0.4514 0.029 Uiso 1 1 calc R . .
C22A C 0.27289(18) -0.29859(16) 0.55124(16) 0.0237(6) Uani 1 1 d . . .
H22A H 0.2824 -0.3552 0.5790 0.028 Uiso 1 1 calc R . .
C23A C 0.28096(17) -0.25077(15) 0.58561(15) 0.0199(5) Uani 1 1 d . . .
H23A H 0.2961 -0.2746 0.6370 0.024 Uiso 1 1 calc R . .
C24A C 0.26729(15) -0.16630(14) 0.54666(14) 0.0151(5) Uani 1 1 d . . .
C25A C 0.27535(15) -0.11634(14) 0.58006(14) 0.0154(5) Uani 1 1 d . . .
H25A H 0.2910 -0.1396 0.6313 0.018 Uiso 1 1 calc R . .
C26A C 0.26166(15) -0.03313(14) 0.54208(13) 0.0131(5) Uani 1 1 d . . .
C27A C 0.28855(16) -0.01659(15) 0.65442(14) 0.0176(5) Uani 1 1 d . . .
C28A C 0.30401(16) -0.04819(15) 0.72028(14) 0.0183(5) Uani 1 1 d . . .
C29A C 0.31634(18) -0.21129(15) 0.85233(15) 0.0237(6) Uani 1 1 d . . .
H29A H 0.2491 -0.2274 0.8696 0.028 Uiso 1 1 calc R . .
C30A C 0.35333(19) -0.23826(15) 0.78815(16) 0.0248(6) Uani 1 1 d . . .
H30A H 0.3016 -0.2557 0.7722 0.030 Uiso 1 1 calc R . .
H30B H 0.3893 -0.1925 0.7407 0.030 Uiso 1 1 calc R . .
C31A C 0.4140(2) -0.30892(17) 0.82496(17) 0.0317(7) Uani 1 1 d . . .
H31A H 0.4060 -0.3510 0.8084 0.038 Uiso 1 1 calc R . .
H31B H 0.4796 -0.2898 0.8098 0.038 Uiso 1 1 calc R . .
C32A C 0.3811(2) -0.34175(17) 0.91232(17) 0.0344(7) Uani 1 1 d . . .
H32A H 0.4288 -0.3732 0.9424 0.041 Uiso 1 1 calc R . .
H32B H 0.3244 -0.3773 0.9305 0.041 Uiso 1 1 calc R . .
C33A C 0.3626(2) -0.26559(16) 0.92203(16) 0.0314(7) Uani 1 1 d . . .
H33A H 0.4206 -0.2388 0.9196 0.038 Uiso 1 1 calc R . .
H33B H 0.3215 -0.2790 0.9731 0.038 Uiso 1 1 calc R . .
C34A C 0.24322(17) -0.06765(16) 0.88327(15) 0.0221(5) Uani 1 1 d . . .
H34A H 0.2529 -0.0072 0.8603 0.026 Uiso 1 1 calc R . .
C35A C 0.14276(19) -0.08536(19) 0.88559(18) 0.0322(7) Uani 1 1 d . . .
H35A H 0.1207 -0.0425 0.8387 0.039 Uiso 1 1 calc R . .
H35B H 0.1338 -0.1390 0.8876 0.039 Uiso 1 1 calc R . .
C36A C 0.0933(2) -0.0855(2) 0.9609(2) 0.0434(8) Uani 1 1 d . . .
H36A H 0.0860 -0.0293 0.9535 0.052 Uiso 1 1 calc R . .
H36B H 0.0320 -0.1146 0.9790 0.052 Uiso 1 1 calc R . .
C37A C 0.1566(2) -0.1303(2) 1.01787(18) 0.0422(8) Uani 1 1 d . . .
H37A H 0.1444 -0.1900 1.0415 0.051 Uiso 1 1 calc R . .
H37B H 0.1478 -0.1150 1.0611 0.051 Uiso 1 1 calc R . .
C38A C 0.25398(18) -0.10554(18) 0.97037(15) 0.0279(6) Uani 1 1 d . . .
H38A H 0.2918 -0.1537 0.9843 0.033 Uiso 1 1 calc R . .
H38B H 0.2835 -0.0653 0.9807 0.033 Uiso 1 1 calc R . .
C39A C 0.44675(17) -0.06656(15) 0.81716(14) 0.0204(5) Uani 1 1 d . . .
H39A H 0.4566 -0.0894 0.8731 0.024 Uiso 1 1 calc R . .
C40A C 0.46276(19) 0.02520(16) 0.77842(16) 0.0274(6) Uani 1 1 d . . .
H40A H 0.4342 0.0469 0.8145 0.033 Uiso 1 1 calc R . .
H40B H 0.4377 0.0522 0.7288 0.033 Uiso 1 1 calc R . .
C41A C 0.56685(19) 0.03744(17) 0.76168(16) 0.0307(6) Uani 1 1 d . . .
H41A H 0.5873 0.0932 0.7190 0.037 Uiso 1 1 calc R . .
H41B H 0.5900 0.0284 0.8098 0.037 Uiso 1 1 calc R . .
C42A C 0.60001(19) -0.02618(19) 0.73617(19) 0.0359(7) Uani 1 1 d . . .
H42A H 0.6117 -0.0018 0.6777 0.043 Uiso 1 1 calc R . .
H42B H 0.6577 -0.0481 0.7553 0.043 Uiso 1 1 calc R . .
C43A C 0.52511(19) -0.09303(18) 0.77202(19) 0.0356(7) Uani 1 1 d . . .
H43A H 0.5480 -0.1453 0.8086 0.043 Uiso 1 1 calc R . .
H43B H 0.5034 -0.1002 0.7300 0.043 Uiso 1 1 calc R . .
C44A C 0.21144(16) 0.11693(14) 0.34598(14) 0.0170(5) Uani 1 1 d . . .
C45A C 0.19967(16) 0.14416(15) 0.27930(14) 0.0184(5) Uani 1 1 d . . .
C46A C 0.1999(2) 0.10127(17) 0.14801(16) 0.0309(6) Uani 1 1 d . . .
H46A H 0.2678 0.0949 0.1400 0.037 Uiso 1 1 calc R . .
C47A C 0.1557(2) 0.01703(18) 0.20572(19) 0.0395(8) Uani 1 1 d . . .
H47A H 0.1103 0.0193 0.2487 0.047 Uiso 1 1 calc R . .
H47B H 0.2028 -0.0213 0.2296 0.047 Uiso 1 1 calc R . .
C48A C 0.1077(2) -0.0105(2) 0.1568(2) 0.0483(9) Uani 1 1 d . . .
H48A H 0.1138 -0.0696 0.1745 0.058 Uiso 1 1 calc R . .
H48B H 0.0415 0.0004 0.1621 0.058 Uiso 1 1 calc R . .
C49A C 0.1560(3) 0.0388(2) 0.0729(2) 0.0483(9) Uani 1 1 d . . .
H49A H 0.1174 0.0422 0.0349 0.058 Uiso 1 1 calc R . .
H49B H 0.2154 0.0161 0.0626 0.058 Uiso 1 1 calc R . .
C50A C 0.1702(3) 0.1207(2) 0.06920(19) 0.0445(8) Uani 1 1 d . . .
H50A H 0.1124 0.1499 0.0641 0.053 Uiso 1 1 calc R . .
H50B H 0.2185 0.1549 0.0236 0.053 Uiso 1 1 calc R . .
C51A C 0.06088(18) 0.21728(17) 0.17866(15) 0.0272(6) Uani 1 1 d . . .
H51A H 0.0483 0.2395 0.1236 0.033 Uiso 1 1 calc R . .
C52A C -0.01061(19) 0.1488(2) 0.23363(19) 0.0380(7) Uani 1 1 d . . .
H52A H 0.0109 0.1128 0.2837 0.046 Uiso 1 1 calc R . .
H52B H -0.0233 0.1156 0.2083 0.046 Uiso 1 1 calc R . .
C53A C -0.0964(2) 0.1904(3) 0.2494(3) 0.0654(11) Uani 1 1 d . . .
H53A H -0.1419 0.1896 0.2180 0.078 Uiso 1 1 calc R . .
H53B H -0.1248 0.1616 0.3062 0.078 Uiso 1 1 calc R . .
C54A C -0.0680(2) 0.2759(2) 0.2261(2) 0.0493(9) Uani 1 1 d . . .
H54A H -0.0896 0.2887 0.2703 0.059 Uiso 1 1 calc R . .
H54B H -0.0939 0.3146 0.1795 0.059 Uiso 1 1 calc R . .
C55A C 0.0375(2) 0.28144(19) 0.20627(19) 0.0397(8) Uani 1 1 d . . .
H55A H 0.0607 0.3365 0.1638 0.048 Uiso 1 1 calc R . .
H55B H 0.0642 0.2692 0.2536 0.048 Uiso 1 1 calc R . .
C56A C 0.26875(18) 0.26856(17) 0.11394(15) 0.0262(6) Uani 1 1 d . . .
H56A H 0.3290 0.2437 0.1092 0.031 Uiso 1 1 calc R . .
C57A C 0.2818(2) 0.32941(18) 0.14463(17) 0.0354(7) Uani 1 1 d . . .
H57A H 0.2231 0.3359 0.1742 0.043 Uiso 1 1 calc R . .
H57B H 0.3280 0.3111 0.1798 0.043 Uiso 1 1 calc R . .
C58A C 0.3144(2) 0.40705(18) 0.07194(17) 0.0334(7) Uani 1 1 d . . .
H58A H 0.3808 0.4072 0.0518 0.040 Uiso 1 1 calc R . .
H58B H 0.3033 0.4547 0.0818 0.040 Uiso 1 1 calc R . .
C59A C 0.2562(2) 0.40726(19) 0.01473(19) 0.0401(8) Uani 1 1 d . . .
H59A H 0.1945 0.4267 0.0246 0.048 Uiso 1 1 calc R . .
H59B H 0.2859 0.4434 -0.0407 0.048 Uiso 1 1 calc R . .
C60A C 0.2487(2) 0.31966(17) 0.02966(15) 0.0305(7) Uani 1 1 d . . .
H60A H 0.2942 0.3109 -0.0094 0.037 Uiso 1 1 calc R . .
H60B H 0.1862 0.3053 0.0265 0.037 Uiso 1 1 calc R . .
Si1B Si 0.43328(5) 0.68795(4) 0.17804(4) 0.01860(15) Uani 1 1 d . . .
C1B C 0.48753(15) 0.54351(15) 0.42121(14) 0.0168(5) Uani 1 1 d . . .
C2B C 0.49175(15) 0.45863(14) 0.45449(14) 0.0159(5) Uani 1 1 d . . .
C3B C 0.48204(16) 0.41516(15) 0.41294(14) 0.0183(5) Uani 1 1 d . . .
H3B H 0.4718 0.4450 0.3600 0.022 Uiso 1 1 calc R . .
C4B C 0.48651(16) 0.33227(15) 0.44453(14) 0.0168(5) Uani 1 1 d . . .
C5B C 0.47600(17) 0.28835(16) 0.40310(15) 0.0217(6) Uani 1 1 d . B .
H5B H 0.4646 0.3173 0.3505 0.026 Uiso 1 1 calc R . .
C6B C 0.48165(17) 0.20654(16) 0.43594(15) 0.0218(6) Uani 1 1 d . . .
H6B H 0.4740 0.1783 0.4070 0.026 Uiso 0.50 1 calc PR A 2
C7B C 0.4681(3) 0.1645(3) 0.3955(3) 0.0191(11) Uani 0.50 1 d P B -1
H7B H 0.4534 0.1931 0.3440 0.023 Uiso 0.50 1 calc PR B -1
C8B C 0.4754(4) 0.0833(3) 0.4286(3) 0.0244(12) Uani 0.50 1 d P B -1
H8B H 0.4672 0.0546 0.4003 0.029 Uiso 0.50 1 calc PR B -1
C9B C 0.4955(3) 0.0408(3) 0.5059(3) 0.0232(11) Uani 0.50 1 d P B -1
H9B H 0.5018 -0.0165 0.5292 0.028 Uiso 0.50 1 calc PR B -1
C10B C 0.5057(3) 0.0814(3) 0.5466(3) 0.0186(11) Uani 0.50 1 d P B -1
H10B H 0.5176 0.0519 0.5990 0.022 Uiso 0.50 1 calc PR B -1
C11B C 0.49925(17) 0.16338(16) 0.51436(15) 0.0213(6) Uani 1 1 d . B .
H11B H 0.5046 0.1060 0.5379 0.026 Uiso 0.50 1 calc PR C 2
C12B C 0.50851(17) 0.20435(15) 0.55612(15) 0.0216(6) Uani 1 1 d . . .
H12B H 0.5194 0.1742 0.6088 0.026 Uiso 1 1 calc R B .
C13B C 0.50250(16) 0.28875(15) 0.52414(14) 0.0175(5) Uani 1 1 d . B .
C14B C 0.51094(16) 0.33084(15) 0.56622(14) 0.0179(5) Uani 1 1 d . . .
H14B H 0.5210 0.3008 0.6192 0.022 Uiso 1 1 calc R B .
C15B C 0.50539(15) 0.41435(15) 0.53463(13) 0.0157(5) Uani 1 1 d . . .
C16B C 0.47474(16) 0.58827(15) 0.34195(14) 0.0192(5) Uani 1 1 d . . .
C17B C 0.46248(16) 0.62792(15) 0.27488(14) 0.0207(5) Uani 1 1 d . . .
C18B C 0.32325(17) 0.73848(15) 0.18931(15) 0.0216(5) Uani 1 1 d . . .
H18B H 0.3233 0.7900 0.1388 0.026 Uiso 1 1 calc R . .
C19B C 0.3057(2) 0.7604(2) 0.25815(19) 0.0386(7) Uani 1 1 d . . .
H19A H 0.3266 0.7171 0.3055 0.046 Uiso 1 1 calc R . .
H19B H 0.3391 0.8126 0.2426 0.046 Uiso 1 1 calc R . .
C20B C 0.2031(2) 0.76769(18) 0.27524(19) 0.0344(7) Uani 1 1 d . . .
H20B H 0.1883 0.8258 0.2520 0.041 Uiso 1 1 calc R . .
H20C H 0.1801 0.7415 0.3331 0.041 Uiso 1 1 calc R . .
C21B C 0.15945(19) 0.72510(19) 0.23826(17) 0.0344(7) Uani 1 1 d . . .
H21B H 0.1290 0.7647 0.1951 0.041 Uiso 1 1 calc R . .
H21C H 0.1129 0.6824 0.2785 0.041 Uiso 1 1 calc R . .
C22B C 0.23713(18) 0.68687(17) 0.20552(17) 0.0290(6) Uani 1 1 d . . .
H22B H 0.2429 0.6295 0.2447 0.035 Uiso 1 1 calc R . .
H22C H 0.2257 0.6883 0.1562 0.035 Uiso 1 1 calc R . .
C23B C 0.52925(17) 0.76548(15) 0.11469(14) 0.0204(5) Uani 1 1 d . . .
H23B H 0.5876 0.7362 0.1171 0.024 Uiso 1 1 calc R . .
C24B C 0.54203(18) 0.83152(16) 0.13874(15) 0.0242(6) Uani 1 1 d . . .
H24A H 0.4822 0.8516 0.1526 0.029 Uiso 1 1 calc R . .
H24B H 0.5746 0.8111 0.1842 0.029 Uiso 1 1 calc R . .
C25B C 0.5994(2) 0.89705(17) 0.06500(17) 0.0311(6) Uani 1 1 d . . .
H25B H 0.6646 0.8831 0.0598 0.037 Uiso 1 1 calc R . .
H25C H 0.5959 0.9504 0.0651 0.037 Uiso 1 1 calc R . .
C26B C 0.5562(2) 0.89861(18) -0.00082(18) 0.0394(7) Uani 1 1 d . . .
H26A H 0.6028 0.9164 -0.0499 0.047 Uiso 1 1 calc R . .
H26B H 0.5060 0.9369 -0.0120 0.047 Uiso 1 1 calc R . .
C27B C 0.51874(19) 0.81235(16) 0.02774(15) 0.0258(6) Uani 1 1 d . . .
H27A H 0.5542 0.7877 -0.0035 0.031 Uiso 1 1 calc R . .
H27B H 0.4533 0.8120 0.0229 0.031 Uiso 1 1 calc R . .
C28B C 0.42073(17) 0.61786(15) 0.13469(15) 0.0217(5) Uani 1 1 d . . .
H28B H 0.3853 0.6463 0.0907 0.026 Uiso 1 1 calc R . .
C29B C 0.51256(19) 0.59750(16) 0.09974(16) 0.0257(6) Uani 1 1 d . . .
H29B H 0.5319 0.6381 0.0434 0.031 Uiso 1 1 calc R . .
H29C H 0.5610 0.5968 0.1293 0.031 Uiso 1 1 calc R . .
C30B C 0.49607(19) 0.51403(16) 0.10764(16) 0.0274(6) Uani 1 1 d . . .
H30C H 0.4641 0.5170 0.0658 0.033 Uiso 1 1 calc R . .
H30D H 0.5544 0.4867 0.1056 0.033 Uiso 1 1 calc R . .
C31B C 0.43638(19) 0.47134(16) 0.18777(16) 0.0272(6) Uani 1 1 d . . .
H31C H 0.4739 0.4530 0.2299 0.033 Uiso 1 1 calc R . .
H31D H 0.4023 0.4232 0.1936 0.033 Uiso 1 1 calc R . .
C32B C 0.36975(18) 0.53429(16) 0.19285(16) 0.0255(6) Uani 1 1 d . . .
H32C H 0.3559 0.5275 0.2474 0.031 Uiso 1 1 calc R . .
H32D H 0.3114 0.5289 0.1769 0.031 Uiso 1 1 calc R . .
Si1C Si 0.09685(5) 0.36354(4) 0.81328(4) 0.02075(16) Uani 1 1 d . . .
C1C C 0.02497(15) 0.46693(15) 0.57478(14) 0.0178(5) Uani 1 1 d . . .
C2C C 0.01159(15) 0.41557(15) 0.54167(14) 0.0165(5) Uani 1 1 d . . .
C3C C 0.02286(16) 0.33213(16) 0.58050(15) 0.0212(6) Uani 1 1 d . . .
H3C H 0.0395 0.3089 0.6314 0.025 Uiso 1 1 calc R . .
C4C C 0.01082(16) 0.28137(15) 0.54785(15) 0.0206(6) Uani 1 1 d . . .
C5C C 0.02207(18) 0.19729(16) 0.58744(16) 0.0259(6) Uani 1 1 d . E .
H5C H 0.0367 0.1735 0.6391 0.031 Uiso 1 1 calc R . .
C6C C 0.01240(18) 0.14861(16) 0.55318(16) 0.0257(6) Uani 1 1 d . . .
H6C H 0.0208 0.0918 0.5811 0.031 Uiso 0.50 1 calc PR D 2
C7C C 0.0280(4) 0.0675(3) 0.5909(3) 0.0253(12) Uani 0.50 1 d P E -1
H7C H 0.0446 0.0441 0.6418 0.030 Uiso 0.50 1 calc PR E -1
C8C C 0.0199(4) 0.0206(3) 0.5561(3) 0.0269(12) Uani 0.50 1 d P E -1
H8C H 0.0301 -0.0360 0.5830 0.032 Uiso 0.50 1 calc PR E -1
C9C C -0.0034(4) 0.0543(3) 0.4803(3) 0.0287(13) Uani 0.50 1 d P E -1
H9C H -0.0086 0.0206 0.4562 0.034 Uiso 0.50 1 calc PR E -1
C10C C -0.0181(4) 0.1328(3) 0.4428(3) 0.0219(11) Uani 0.50 1 d P E -1
H10C H -0.0344 0.1552 0.3919 0.026 Uiso 0.50 1 calc PR E -1
C11C C -0.01008(18) 0.18253(17) 0.47647(16) 0.0270(6) Uani 1 1 d . E .
H11C H -0.0162 0.1488 0.4527 0.032 Uiso 0.50 1 calc PR F 2
C12C C -0.02272(18) 0.26316(17) 0.43754(16) 0.0255(6) Uani 1 1 d . . .
H12C H -0.0385 0.2856 0.3864 0.031 Uiso 1 1 calc R E .
C13C C -0.01303(16) 0.31506(16) 0.47119(15) 0.0220(6) Uani 1 1 d . E .
C14C C -0.02544(16) 0.39724(15) 0.43267(15) 0.0199(6) Uani 1 1 d . . .
H14C H -0.0426 0.4200 0.3820 0.024 Uiso 1 1 calc R E .
C15C C -0.01383(16) 0.44890(15) 0.46522(14) 0.0186(5) Uani 1 1 d . . .
C16C C 0.05064(16) 0.43428(15) 0.65025(15) 0.0205(5) Uani 1 1 d . . .
C17C C 0.07250(16) 0.40637(15) 0.71389(15) 0.0207(5) Uani 1 1 d . . .
C18C C -0.01593(17) 0.35466(16) 0.87919(15) 0.0242(6) Uani 1 1 d . H .
H18C H -0.0529 0.3084 0.8829 0.029 Uiso 1 1 calc R . .
C19C C -0.07557(19) 0.42801(18) 0.85310(17) 0.0312(6) Uani 1 1 d . . .
H19C H -0.0380 0.4792 0.8334 0.037 Uiso 1 1 calc R G 1
H19D H -0.1072 0.4320 0.8107 0.037 Uiso 1 1 calc R G 1
C20C C -0.1444(3) 0.4123(3) 0.9270(2) 0.0440(11) Uani 0.821(7) 1 d PU H 1
H20D H -0.1655 0.4643 0.9251 0.053 Uiso 0.821(7) 1 calc PR H 1
H20E H -0.1985 0.3786 0.9327 0.053 Uiso 0.821(7) 1 calc PR H 1
C20F C -0.1064(17) 0.4409(14) 0.9290(12) 0.045(4) Uiso 0.179(7) 1 d PU H 2
H20F H -0.0685 0.4859 0.9254 0.055 Uiso 0.179(7) 1 calc PR H 2
H20G H -0.1718 0.4544 0.9338 0.055 Uiso 0.179(7) 1 calc PR H 2
C21C C -0.0939(3) 0.3679(3) 0.9935(2) 0.0778(14) Uani 1 1 d . . .
H21D H -0.1340 0.3227 1.0382 0.093 Uiso 1 1 calc R H 1
H21E H -0.0754 0.4055 1.0123 0.093 Uiso 1 1 calc R H 1
C22C C -0.0098(2) 0.33447(19) 0.96427(16) 0.0350(7) Uani 1 1 d . H .
H22D H -0.0094 0.2747 0.9979 0.042 Uiso 1 1 calc R . .
H22E H 0.0470 0.3604 0.9653 0.042 Uiso 1 1 calc R . .
C23C C 0.18408(18) 0.43244(16) 0.81662(15) 0.0247(6) Uani 1 1 d . . .
H23C H 0.2062 0.4021 0.8681 0.030 Uiso 1 1 calc R . .
C24C C 0.1507(2) 0.51280(17) 0.81065(18) 0.0320(7) Uani 1 1 d . . .
H24C H 0.1117 0.5044 0.8611 0.038 Uiso 1 1 calc R . .
H24D H 0.1147 0.5392 0.7676 0.038 Uiso 1 1 calc R . .
C25C C 0.2377(2) 0.56486(18) 0.79273(18) 0.0348(7) Uani 1 1 d . . .
H25D H 0.2522 0.5613 0.8421 0.042 Uiso 1 1 calc R . .
H25E H 0.2301 0.6227 0.7559 0.042 Uiso 1 1 calc R . .
C26C C 0.31379(19) 0.53005(17) 0.75479(18) 0.0333(7) Uani 1 1 d . . .
H26C H 0.3419 0.5725 0.7012 0.040 Uiso 1 1 calc R . .
H26D H 0.3624 0.5097 0.7874 0.040 Uiso 1 1 calc R . .
C27C C 0.26853(19) 0.46028(18) 0.75007(18) 0.0332(7) Uani 1 1 d . . .
H27C H 0.3106 0.4154 0.7588 0.040 Uiso 1 1 calc R . .
H27D H 0.2502 0.4794 0.6979 0.040 Uiso 1 1 calc R . .
C28C C 0.14033(19) 0.26023(16) 0.83843(16) 0.0280(6) Uani 1 1 d . H .
H28C H 0.1468 0.2338 0.8954 0.034 Uiso 1 1 calc R . .
C29C C 0.2329(2) 0.25643(18) 0.7905(2) 0.0366(7) Uani 1 1 d . H .
H29D H 0.2399 0.2997 0.7348 0.044 Uiso 1 1 calc R . .
H29E H 0.2845 0.2633 0.8136 0.044 Uiso 1 1 calc R . .
C30C C 0.2308(2) 0.17277(19) 0.7951(2) 0.0411(8) Uani 1 1 d . . .
H30E H 0.2782 0.1704 0.7533 0.049 Uiso 1 1 calc R H 1
H30F H 0.2410 0.1300 0.8475 0.049 Uiso 1 1 calc R H 1
C31C C 0.1379(3) 0.1631(2) 0.7828(3) 0.0354(11) Uani 0.821(7) 1 d PU H 1
H31E H 0.1190 0.1047 0.8049 0.043 Uiso 0.821(7) 1 calc PR H 1
H31F H 0.1344 0.1915 0.7258 0.043 Uiso 0.821(7) 1 calc PR H 1
C31F C 0.1310(12) 0.1381(11) 0.8402(13) 0.037(4) Uiso 0.179(7) 1 d PU H 2
H31G H 0.1072 0.1041 0.8196 0.045 Uiso 0.179(7) 1 calc PR H 2
H31H H 0.1310 0.1036 0.8974 0.045 Uiso 0.179(7) 1 calc PR H 2
C32C C 0.0757(2) 0.20323(18) 0.8287(2) 0.0416(8) Uani 1 1 d . . .
H32E H 0.0282 0.2348 0.7983 0.050 Uiso 1 1 calc R H 1
H32F H 0.0446 0.1607 0.8812 0.050 Uiso 1 1 calc R H 1

loop_
_atom_site_aniso_label
_atom_site_aniso_U_11
_atom_site_aniso_U_22
_atom_site_aniso_U_33
_atom_site_aniso_U_23
_atom_site_aniso_U_13
_atom_site_aniso_U_12
Si1A 0.0230(3) 0.0161(4) 0.0148(3) -0.0064(3) -0.0032(3) 0.0016(3)
Si2A 0.0232(4) 0.0234(4) 0.0153(3) -0.0084(3) -0.0045(3) 0.0020(3)
C1A 0.0145(11) 0.0138(13) 0.0132(11) -0.0064(10) 0.0006(9) -0.0006(9)
C2A 0.0128(11) 0.0136(13) 0.0160(12) -0.0071(10) -0.0007(9) 0.0000(9)
C3A 0.0174(12) 0.0177(13) 0.0138(12) -0.0089(10) -0.0024(9) 0.0016(9)
C4A 0.0135(12) 0.0149(13) 0.0188(12) -0.0083(10) 0.0001(9) 0.0013(9)
C5A 0.0176(12) 0.0190(14) 0.0173(12) -0.0112(11) -0.0003(10) -0.0002(10)
C6A 0.0134(12) 0.0176(14) 0.0219(13) -0.0103(11) 0.0039(10) -0.0011(9)
C7A 0.0177(13) 0.0220(15) 0.0259(14) -0.0149(12) 0.0033(10) -0.0028(10)
C8A 0.0228(13) 0.0215(15) 0.0320(15) -0.0178(12) 0.0072(11) -0.0069(11)
C9A 0.0263(14) 0.0156(14) 0.0316(15) -0.0101(12) 0.0054(11) -0.0030(11)
C10A 0.0211(13) 0.0203(15) 0.0232(14) -0.0075(11) 0.0036(10) -0.0003(10)
C11A 0.0130(12) 0.0198(14) 0.0227(13) -0.0104(11) 0.0037(10) -0.0024(9)
C12A 0.0180(13) 0.0206(14) 0.0162(12) -0.0060(11) -0.0008(10) 0.0017(10)
C13A 0.0147(12) 0.0173(14) 0.0180(12) -0.0091(10) -0.0011(9) 0.0011(9)
C14A 0.0154(12) 0.0183(14) 0.0148(12) -0.0052(10) -0.0011(9) 0.0004(9)
C15A 0.0127(11) 0.0157(13) 0.0146(12) -0.0085(10) -0.0002(9) 0.0013(9)
C16A 0.0118(11) 0.0177(13) 0.0139(12) -0.0064(10) -0.0023(9) 0.0024(9)
C17A 0.0115(11) 0.0147(13) 0.0146(12) -0.0084(10) 0.0003(9) 0.0012(9)
C18A 0.0166(12) 0.0176(14) 0.0114(11) -0.0055(10) -0.0002(9) -0.0012(9)
C19A 0.0123(11) 0.0165(13) 0.0186(12) -0.0100(10) 0.0022(9) -0.0018(9)
C20A 0.0236(14) 0.0201(14) 0.0189(13) -0.0104(11) -0.0021(10) -0.0001(10)
C21A 0.0296(15) 0.0200(15) 0.0299(15) -0.0179(12) -0.0020(11) 0.0021(11)
C22A 0.0270(14) 0.0130(13) 0.0281(14) -0.0089(11) 0.0001(11) 0.0017(10)
C23A 0.0205(13) 0.0163(13) 0.0194(13) -0.0067(11) -0.0001(10) 0.0006(10)
C24A 0.0128(11) 0.0144(13) 0.0166(12) -0.0073(10) 0.0015(9) -0.0006(9)
C25A 0.0136(12) 0.0154(13) 0.0154(12) -0.0067(10) 0.0003(9) 0.0000(9)
C26A 0.0122(11) 0.0137(13) 0.0138(12) -0.0072(10) -0.0006(9) 0.0006(9)
C27A 0.0189(12) 0.0154(13) 0.0203(13) -0.0101(10) -0.0032(10) 0.0023(9)
C28A 0.0201(12) 0.0157(13) 0.0197(13) -0.0090(10) -0.0034(10) 0.0016(10)
C29A 0.0258(14) 0.0206(14) 0.0247(14) -0.0106(11) -0.0047(11) 0.0009(11)
C30A 0.0322(15) 0.0159(14) 0.0276(14) -0.0097(11) -0.0100(12) 0.0013(11)
C31A 0.0390(17) 0.0233(15) 0.0366(16) -0.0155(13) -0.0128(13) 0.0088(12)
C32A 0.0513(19) 0.0213(16) 0.0300(16) -0.0091(12) -0.0161(14) 0.0095(13)
C33A 0.0483(18) 0.0207(15) 0.0247(14) -0.0083(12) -0.0125(13) 0.0042(12)
C34A 0.0245(13) 0.0202(14) 0.0216(13) -0.0105(11) -0.0021(10) -0.0002(10)
C35A 0.0271(15) 0.0411(18) 0.0390(17) -0.0271(14) -0.0080(12) 0.0068(12)
C36A 0.0294(16) 0.060(2) 0.052(2) -0.0390(18) 0.0029(14) -0.0011(15)
C37A 0.0422(18) 0.048(2) 0.0303(17) -0.0173(15) 0.0061(14) -0.0138(15)
C38A 0.0282(15) 0.0335(16) 0.0222(14) -0.0143(12) -0.0009(11) -0.0008(12)
C39A 0.0250(13) 0.0194(14) 0.0149(12) -0.0071(10) -0.0020(10) 0.0010(10)
C40A 0.0295(15) 0.0252(15) 0.0280(15) -0.0143(12) -0.0009(12) -0.0008(11)
C41A 0.0346(16) 0.0273(16) 0.0231(14) -0.0050(12) -0.0063(12) -0.0071(12)
C42A 0.0199(14) 0.0473(19) 0.0418(18) -0.0241(15) 0.0010(12) -0.0006(12)
C43A 0.0252(15) 0.0310(17) 0.0470(19) -0.0182(14) 0.0013(13) 0.0023(12)
C44A 0.0154(12) 0.0164(13) 0.0195(13) -0.0087(10) -0.0030(9) 0.0003(9)
C45A 0.0168(12) 0.0189(13) 0.0186(13) -0.0079(10) -0.0037(10) 0.0023(10)
C46A 0.0397(17) 0.0280(16) 0.0273(15) -0.0141(13) -0.0084(12) 0.0041(12)
C47A 0.054(2) 0.0319(18) 0.0426(18) -0.0216(15) -0.0227(16) 0.0132(14)
C48A 0.050(2) 0.043(2) 0.070(2) -0.0358(19) -0.0264(18) 0.0094(16)
C49A 0.064(2) 0.054(2) 0.046(2) -0.0358(18) -0.0230(18) 0.0163(18)
C50A 0.068(2) 0.042(2) 0.0324(17) -0.0234(15) -0.0170(16) 0.0122(16)
C51A 0.0240(14) 0.0379(17) 0.0172(13) -0.0109(12) -0.0049(11) 0.0069(12)
C52A 0.0247(15) 0.054(2) 0.0406(18) -0.0269(16) -0.0009(13) -0.0091(13)
C53A 0.0311(19) 0.085(3) 0.084(3) -0.047(3) 0.0043(19) 0.0021(19)
C54A 0.0361(18) 0.071(3) 0.049(2) -0.0356(19) -0.0103(15) 0.0231(17)
C55A 0.0330(17) 0.0393(19) 0.0395(18) -0.0132(15) -0.0061(14) 0.0106(13)
C56A 0.0223(14) 0.0333(16) 0.0208(13) -0.0108(12) -0.0035(11) 0.0001(11)
C57A 0.0372(17) 0.0393(18) 0.0294(16) -0.0153(14) -0.0053(13) -0.0104(13)
C58A 0.0358(16) 0.0300(16) 0.0323(16) -0.0136(13) -0.0020(13) -0.0054(12)
C59A 0.0470(19) 0.0342(18) 0.0360(17) -0.0126(14) -0.0117(14) 0.0031(14)
C60A 0.0283(15) 0.0383(18) 0.0175(13) -0.0078(12) 0.0001(11) -0.0070(12)
Si1B 0.0224(3) 0.0163(4) 0.0151(3) -0.0055(3) -0.0035(3) -0.0008(3)
C1B 0.0127(11) 0.0211(14) 0.0127(11) -0.0050(10) -0.0013(9) 0.0017(9)
C2B 0.0118(11) 0.0185(14) 0.0146(12) -0.0061(10) -0.0005(9) 0.0009(9)
C3B 0.0148(12) 0.0257(15) 0.0112(12) -0.0065(10) -0.0014(9) 0.0012(10)
C4B 0.0126(12) 0.0201(14) 0.0162(12) -0.0086(10) 0.0016(9) -0.0014(9)
C5B 0.0175(13) 0.0282(16) 0.0163(13) -0.0084(11) -0.0008(10) -0.0008(10)
C6B 0.0202(13) 0.0240(15) 0.0211(13) -0.0121(11) 0.0016(10) -0.0023(10)
C7B 0.020(3) 0.021(3) 0.018(3) -0.011(2) -0.004(2) 0.000(2)
C8B 0.022(3) 0.027(3) 0.030(3) -0.020(3) 0.001(2) -0.005(2)
C9B 0.025(3) 0.016(3) 0.024(3) -0.008(2) 0.003(2) -0.004(2)
C10B 0.021(3) 0.010(3) 0.022(3) -0.006(2) -0.001(2) -0.0005(19)
C11B 0.0178(12) 0.0190(14) 0.0233(14) -0.0075(11) -0.0019(10) 0.0000(10)
C12B 0.0183(13) 0.0226(15) 0.0187(13) -0.0058(11) -0.0016(10) -0.0011(10)
C13B 0.0121(11) 0.0209(14) 0.0160(12) -0.0067(10) 0.0006(9) -0.0006(9)
C14B 0.0159(12) 0.0209(14) 0.0154(12) -0.0069(10) -0.0038(10) 0.0012(10)
C15B 0.0100(11) 0.0222(14) 0.0125(12) -0.0070(10) 0.0007(9) -0.0010(9)
C16B 0.0150(12) 0.0209(14) 0.0185(13) -0.0072(11) -0.0013(9) -0.0010(10)
C17B 0.0173(12) 0.0209(14) 0.0198(13) -0.0067(11) -0.0002(10) -0.0058(10)
C18B 0.0235(13) 0.0190(14) 0.0194(13) -0.0075(11) -0.0009(10) 0.0019(10)
C19B 0.0265(15) 0.054(2) 0.0481(19) -0.0371(17) 0.0015(13) -0.0046(14)
C20B 0.0340(16) 0.0290(17) 0.0443(18) -0.0216(14) -0.0060(13) 0.0092(12)
C21B 0.0237(15) 0.0493(19) 0.0309(16) -0.0205(14) -0.0001(12) -0.0041(13)
C22B 0.0228(14) 0.0275(16) 0.0364(16) -0.0148(13) -0.0047(12) -0.0013(11)
C23B 0.0205(13) 0.0202(14) 0.0164(12) -0.0062(10) -0.0003(10) -0.0014(10)
C24B 0.0264(14) 0.0239(15) 0.0224(14) -0.0113(11) -0.0026(11) -0.0023(11)
C25B 0.0343(16) 0.0225(15) 0.0321(16) -0.0114(12) 0.0023(12) -0.0092(12)
C26B 0.056(2) 0.0280(17) 0.0282(16) -0.0073(13) -0.0097(14) -0.0068(14)
C27B 0.0310(15) 0.0249(15) 0.0176(13) -0.0082(11) 0.0009(11) -0.0036(11)
C28B 0.0266(14) 0.0183(14) 0.0191(13) -0.0069(10) -0.0067(10) 0.0019(10)
C29B 0.0303(15) 0.0205(15) 0.0233(14) -0.0088(11) -0.0017(11) -0.0006(11)
C30B 0.0353(16) 0.0212(15) 0.0254(14) -0.0102(12) -0.0068(12) 0.0027(11)
C31B 0.0370(16) 0.0186(14) 0.0250(14) -0.0080(11) -0.0092(12) -0.0018(11)
C32B 0.0273(14) 0.0238(15) 0.0290(14) -0.0155(12) -0.0034(11) -0.0051(11)
Si1C 0.0206(3) 0.0229(4) 0.0164(3) -0.0070(3) -0.0043(3) 0.0006(3)
C1C 0.0093(11) 0.0239(14) 0.0171(12) -0.0074(11) -0.0008(9) -0.0011(9)
C2C 0.0083(11) 0.0207(14) 0.0172(12) -0.0069(10) -0.0002(9) -0.0001(9)
C3C 0.0130(12) 0.0276(15) 0.0175(13) -0.0064(11) -0.0017(10) 0.0009(10)
C4C 0.0113(12) 0.0232(15) 0.0233(13) -0.0086(11) 0.0003(10) -0.0001(10)
C5C 0.0219(14) 0.0275(16) 0.0226(14) -0.0078(12) -0.0015(11) 0.0018(11)
C6C 0.0226(14) 0.0213(15) 0.0300(15) -0.0111(12) 0.0003(11) 0.0009(11)
C7C 0.026(3) 0.017(3) 0.023(3) -0.004(2) 0.003(2) -0.003(2)
C8C 0.031(3) 0.012(3) 0.035(3) -0.012(2) 0.004(2) -0.002(2)
C9C 0.030(3) 0.026(3) 0.034(3) -0.020(3) 0.002(2) -0.001(2)
C10C 0.026(3) 0.021(3) 0.026(3) -0.018(2) -0.001(2) 0.000(2)
C11C 0.0230(14) 0.0292(16) 0.0315(16) -0.0177(13) -0.0009(11) 0.0005(11)
C12C 0.0202(14) 0.0306(16) 0.0263(15) -0.0147(13) -0.0014(11) -0.0004(11)
C13C 0.0123(12) 0.0270(15) 0.0255(14) -0.0126(12) 0.0011(10) -0.0010(10)
C14C 0.0142(12) 0.0251(15) 0.0193(13) -0.0096(11) -0.0031(10) 0.0002(10)
C15C 0.0102(11) 0.0238(14) 0.0174(12) -0.0071(11) 0.0005(9) -0.0003(9)
C16C 0.0107(11) 0.0259(14) 0.0226(14) -0.0106(11) 0.0009(10) -0.0011(10)
C17C 0.0132(12) 0.0247(14) 0.0226(14) -0.0103(11) -0.0012(10) -0.0010(10)
C18C 0.0224(13) 0.0280(15) 0.0196(13) -0.0094(11) -0.0019(10) -0.0016(11)
C19C 0.0257(15) 0.0320(16) 0.0363(16) -0.0169(13) -0.0042(12) 0.0014(12)
C20C 0.036(2) 0.061(3) 0.046(2) -0.037(2) -0.0028(18) 0.010(2)
C21C 0.058(3) 0.132(4) 0.044(2) -0.045(3) -0.005(2) 0.028(3)
C22C 0.0309(16) 0.0469(19) 0.0210(14) -0.0122(13) 0.0001(12) -0.0025(13)
C23C 0.0255(14) 0.0254(15) 0.0181(13) -0.0054(11) -0.0054(11) -0.0001(11)
C24C 0.0306(16) 0.0331(17) 0.0333(16) -0.0176(13) -0.0012(12) -0.0023(12)
C25C 0.0393(17) 0.0269(16) 0.0335(16) -0.0116(13) -0.0020(13) -0.0025(13)
C26C 0.0262(15) 0.0308(17) 0.0375(17) -0.0105(13) -0.0081(13) -0.0014(12)
C27C 0.0254(15) 0.0343(17) 0.0377(17) -0.0166(14) -0.0002(12) -0.0035(12)
C28C 0.0331(15) 0.0278(16) 0.0215(14) -0.0091(12) -0.0084(11) 0.0045(12)
C29C 0.0298(16) 0.0290(17) 0.054(2) -0.0217(15) -0.0068(14) 0.0033(12)
C30C 0.0431(19) 0.0346(18) 0.048(2) -0.0227(15) -0.0052(15) 0.0041(14)
C31C 0.040(2) 0.032(2) 0.044(3) -0.0237(18) -0.0133(17) 0.0052(16)
C32C 0.0319(17) 0.0254(17) 0.061(2) -0.0164(15) -0.0036(15) 0.0011(13)

loop_
_atom_type_symbol
_atom_type_description
_atom_type_scat_dispersion_real
_atom_type_scat_dispersion_imag
_atom_type_scat_source
C C .0181 .0091 'International Tables Vol C Tables 4.2.6.8 and 6.1.1.4'
H H .0000 .0000 'International Tables Vol C Tables 4.2.6.8 and 6.1.1.4'
Si Si .2541 .3302 'International Tables Vol C Tables 4.2.6.8 and 6.1.1.4'

loop_
_geom_angle_atom_site_label_1
_geom_angle_atom_site_label_2
_geom_angle_atom_site_label_3
_geom_angle
_geom_angle_site_symmetry_1
_geom_angle_site_symmetry_3
C28A Si1A C29A 106.52(12) . .
C28A Si1A C39A 108.02(11) . .
C29A Si1A C39A 112.34(11) . .
C28A Si1A C34A 107.72(11) . .
C29A Si1A C34A 112.90(12) . .
C39A Si1A C34A 109.09(11) . .
C45A Si2A C56A 107.34(11) . .
C45A Si2A C51A 105.98(11) . .
C56A Si2A C51A 113.19(13) . .
C45A Si2A C46A 109.00(12) . .
C56A Si2A C46A 108.44(13) . .
C51A Si2A C46A 112.67(13) . .
C2A C1A C26A 121.9(2) . .
C2A C1A C27A 118.7(2) . .
C26A C1A C27A 119.3(2) . .
C3A C2A C1A 122.8(2) . .
C3A C2A C15A 119.1(2) . .
C1A C2A C15A 118.1(2) . .
C4A C3A C2A 123.0(2) . .
C4A C3A H3A 118.5 . .
C2A C3A H3A 118.5 . .
C3A C4A C5A 123.2(2) . .
C3A C4A C13A 117.8(2) . .
C5A C4A C13A 119.0(2) . .
C6A C5A C4A 122.2(2) . .
C6A C5A H5A 118.9 . .
C4A C5A H5A 118.9 . .
C5A C6A C7A 122.6(2) . .
C5A C6A C11A 118.6(2) . .
C7A C6A C11A 118.7(2) . .
C8A C7A C6A 121.1(3) . .
C8A C7A H7A 119.4 . .
C6A C7A H7A 119.4 . .
C7A C8A C9A 119.9(3) . .
C7A C8A H8A 120.1 . .
C9A C8A H8A 120.1 . .
C10A C9A C8A 121.1(3) . .
C10A C9A H9A 119.4 . .
C8A C9A H9A 119.4 . .
C9A C10A C11A 121.5(3) . .
C9A C10A H10A 119.3 . .
C11A C10A H10A 119.3 . .
C12A C11A C10A 122.6(3) . .
C12A C11A C6A 119.7(2) . .
C10A C11A C6A 117.7(2) . .
C11A C12A C13A 122.1(2) . .
C11A C12A H12A 119.0 . .
C13A C12A H12A 119.0 . .
C12A C13A C14A 122.2(2) . .
C12A C13A C4A 118.4(2) . .
C14A C13A C4A 119.4(2) . .
C15A C14A C13A 122.3(2) . .
C15A C14A H14A 118.8 . .
C13A C14A H14A 118.8 . .
C14A C15A C16A 122.0(2) . .
C14A C15A C2A 118.3(2) . .
C16A C15A C2A 119.7(2) . .
C17A C16A C44A 117.8(2) . .
C17A C16A C15A 121.8(2) . .
C44A C16A C15A 120.3(2) . .
C16A C17A C18A 122.3(2) . .
C16A C17A C26A 118.5(2) . .
C18A C17A C26A 119.3(2) . .
C19A C18A C17A 122.6(2) . .
C19A C18A H18A 118.7 . .
C17A C18A H18A 118.7 . .
C18A C19A C24A 118.0(2) . .
C18A C19A C20A 122.9(2) . .
C24A C19A C20A 119.1(2) . .
C21A C20A C19A 121.3(3) . .
C21A C20A H20A 119.3 . .
C19A C20A H20A 119.3 . .
C20A C21A C22A 119.6(2) . .
C20A C21A H21A 120.2 . .
C22A C21A H21A 120.2 . .
C23A C22A C21A 121.1(2) . .
C23A C22A H22A 119.5 . .
C21A C22A H22A 119.5 . .
C22A C23A C24A 121.4(2) . .
C22A C23A H23A 119.3 . .
C24A C23A H23A 119.3 . .
C25A C24A C23A 122.6(2) . .
C25A C24A C19A 120.0(2) . .
C23A C24A C19A 117.4(2) . .
C24A C25A C26A 122.9(2) . .
C24A C25A H25A 118.6 . .
C26A C25A H25A 118.6 . .
C25A C26A C1A 122.7(2) . .
C25A C26A C17A 117.3(2) . .
C1A C26A C17A 119.9(2) . .
C28A C27A C1A 177.9(3) . .
C27A C28A Si1A 177.5(2) . .
C33A C29A C30A 104.3(2) . .
C33A C29A Si1A 115.13(18) . .
C30A C29A Si1A 116.13(18) . .
C33A C29A H29A 106.9 . .
C30A C29A H29A 106.9 . .
Si1A C29A H29A 106.9 . .
C31A C30A C29A 106.8(2) . .
C31A C30A H30A 110.4 . .
C29A C30A H30A 110.4 . .
C31A C30A H30B 110.4 . .
C29A C30A H30B 110.4 . .
H30A C30A H30B 108.6 . .
C32A C31A C30A 103.8(2) . .
C32A C31A H31A 111.0 . .
C30A C31A H31A 111.0 . .
C32A C31A H31B 111.0 . .
C30A C31A H31B 111.0 . .
H31A C31A H31B 109.0 . .
C31A C32A C33A 103.7(2) . .
C31A C32A H32A 111.0 . .
C33A C32A H32A 111.0 . .
C31A C32A H32B 111.0 . .
C33A C32A H32B 111.0 . .
H32A C32A H32B 109.0 . .
C32A C33A C29A 103.8(2) . .
C32A C33A H33A 111.0 . .
C29A C33A H33A 111.0 . .
C32A C33A H33B 111.0 . .
C29A C33A H33B 111.0 . .
H33A C33A H33B 109.0 . .
C35A C34A C38A 105.2(2) . .
C35A C34A Si1A 114.67(18) . .
C38A C34A Si1A 114.91(18) . .
C35A C34A H34A 107.2 . .
C38A C34A H34A 107.2 . .
Si1A C34A H34A 107.2 . .
C36A C35A C34A 103.8(2) . .
C36A C35A H35A 111.0 . .
C34A C35A H35A 111.0 . .
C36A C35A H35B 111.0 . .
C34A C35A H35B 111.0 . .
H35A C35A H35B 109.0 . .
C37A C36A C35A 102.4(2) . .
C37A C36A H36A 111.3 . .
C35A C36A H36A 111.3 . .
C37A C36A H36B 111.3 . .
C35A C36A H36B 111.3 . .
H36A C36A H36B 109.2 . .
C36A C37A C38A 106.4(2) . .
C36A C37A H37A 110.4 . .
C38A C37A H37A 110.4 . .
C36A C37A H37B 110.4 . .
C38A C37A H37B 110.4 . .
H37A C37A H37B 108.6 . .
C37A C38A C34A 105.2(2) . .
C37A C38A H38A 110.7 . .
C34A C38A H38A 110.7 . .
C37A C38A H38B 110.7 . .
C34A C38A H38B 110.7 . .
H38A C38A H38B 108.8 . .
C40A C39A C43A 103.8(2) . .
C40A C39A Si1A 113.56(18) . .
C43A C39A Si1A 115.81(18) . .
C40A C39A H39A 107.8 . .
C43A C39A H39A 107.8 . .
Si1A C39A H39A 107.8 . .
C39A C40A C41A 103.3(2) . .
C39A C40A H40A 111.1 . .
C41A C40A H40A 111.1 . .
C39A C40A H40B 111.1 . .
C41A C40A H40B 111.1 . .
H40A C40A H40B 109.1 . .
C42A C41A C40A 103.9(2) . .
C42A C41A H41A 111.0 . .
C40A C41A H41A 111.0 . .
C42A C41A H41B 111.0 . .
C40A C41A H41B 111.0 . .
H41A C41A H41B 109.0 . .
C43A C42A C41A 106.8(2) . .
C43A C42A H42A 110.4 . .
C41A C42A H42A 110.4 . .
C43A C42A H42B 110.4 . .
C41A C42A H42B 110.4 . .
H42A C42A H42B 108.6 . .
C42A C43A C39A 106.4(2) . .
C42A C43A H43A 110.4 . .
C39A C43A H43A 110.4 . .
C42A C43A H43B 110.4 . .
C39A C43A H43B 110.4 . .
H43A C43A H43B 108.6 . .
C45A C44A C16A 177.9(3) . .
C44A C45A Si2A 178.9(2) . .
C47A C46A C50A 104.3(2) . .
C47A C46A Si2A 117.7(2) . .
C50A C46A Si2A 114.9(2) . .
C47A C46A H46A 106.4 . .
C50A C46A H46A 106.4 . .
Si2A C46A H46A 106.4 . .
C46A C47A C48A 106.0(3) . .
C46A C47A H47A 110.5 . .
C48A C47A H47A 110.5 . .
C46A C47A H47B 110.5 . .
C48A C47A H47B 110.5 . .
H47A C47A H47B 108.7 . .
C49A C48A C47A 105.1(3) . .
C49A C48A H48A 110.7 . .
C47A C48A H48A 110.7 . .
C49A C48A H48B 110.7 . .
C47A C48A H48B 110.7 . .
H48A C48A H48B 108.8 . .
C48A C49A C50A 101.4(3) . .
C48A C49A H49A 111.5 . .
C50A C49A H49A 111.5 . .
C48A C49A H49B 111.5 . .
C50A C49A H49B 111.5 . .
H49A C49A H49B 109.3 . .
C49A C50A C46A 105.0(2) . .
C49A C50A H50A 110.7 . .
C46A C50A H50A 110.7 . .
C49A C50A H50B 110.7 . .
C46A C50A H50B 110.7 . .
H50A C50A H50B 108.8 . .
C52A C51A C55A 102.3(2) . .
C52A C51A Si2A 113.3(2) . .
C55A C51A Si2A 116.62(19) . .
C52A C51A H51A 108.1 . .
C55A C51A H51A 108.1 . .
Si2A C51A H51A 108.1 . .
C51A C52A C53A 105.6(3) . .
C51A C52A H52A 110.6 . .
C53A C52A H52A 110.6 . .
C51A C52A H52B 110.6 . .
C53A C52A H52B 110.6 . .
H52A C52A H52B 108.7 . .
C54A C53A C52A 107.6(3) . .
C54A C53A H53A 110.2 . .
C52A C53A H53A 110.2 . .
C54A C53A H53B 110.2 . .
C52A C53A H53B 110.2 . .
H53A C53A H53B 108.5 . .
C53A C54A C55A 105.7(3) . .
C53A C54A H54A 110.6 . .
C55A C54A H54A 110.6 . .
C53A C54A H54B 110.6 . .
C55A C54A H54B 110.6 . .
H54A C54A H54B 108.7 . .
C51A C55A C54A 104.3(3) . .
C51A C55A H55A 110.9 . .
C54A C55A H55A 110.9 . .
C51A C55A H55B 110.9 . .
C54A C55A H55B 110.9 . .
H55A C55A H55B 108.9 . .
C57A C56A C60A 106.1(2) . .
C57A C56A Si2A 115.35(19) . .
C60A C56A Si2A 112.87(18) . .
C57A C56A H56A 107.4 . .
C60A C56A H56A 107.4 . .
Si2A C56A H56A 107.4 . .
C58A C57A C56A 104.4(2) . .
C58A C57A H57A 110.9 . .
C56A C57A H57A 110.9 . .
C58A C57A H57B 110.9 . .
C56A C57A H57B 110.9 . .
H57A C57A H57B 108.9 . .
C57A C58A C59A 102.4(2) . .
C57A C58A H58A 111.3 . .
C59A C58A H58A 111.3 . .
C57A C58A H58B 111.3 . .
C59A C58A H58B 111.3 . .
H58A C58A H58B 109.2 . .
C60A C59A C58A 106.0(2) . .
C60A C59A H59A 110.5 . .
C58A C59A H59A 110.5 . .
C60A C59A H59B 110.5 . .
C58A C59A H59B 110.5 . .
H59A C59A H59B 108.7 . .
C59A C60A C56A 104.5(2) . .
C59A C60A H60A 110.9 . .
C56A C60A H60A 110.9 . .
C59A C60A H60B 110.9 . .
C56A C60A H60B 110.9 . .
H60A C60A H60B 108.9 . .
C17B Si1B C23B 108.25(11) . .
C17B Si1B C28B 108.14(12) . .
C23B Si1B C28B 109.40(11) . .
C17B Si1B C18B 108.48(11) . .
C23B Si1B C18B 110.88(11) . .
C28B Si1B C18B 111.60(11) . .
C2B C1B C16B 119.0(2) . .
C2B C1B C15B 121.8(2) . 2_666
C16B C1B C15B 119.2(2) . 2_666
C1B C2B C3B 122.9(2) . .
C1B C2B C15B 118.3(2) . .
C3B C2B C15B 118.8(2) . .
C4B C3B C2B 123.6(2) . .
C4B C3B H3B 118.2 . .
C2B C3B H3B 118.2 . .
C3B C4B C5B 123.7(2) . .
C3B C4B C13B 117.2(2) . .
C5B C4B C13B 119.1(2) . .
C6B C5B C4B 122.1(2) . .
C6B C5B H5B 119.0 . .
C4B C5B H5B 119.0 . .
C5B C6B C7B 121.2(3) . .
C5B C6B C11B 118.9(2) . .
C7B C6B C11B 119.9(3) . .
C5B C6B H6B 120.5 . .
C7B C6B H6B 1.7 . .
C11B C6B H6B 120.5 . .
C8B C7B C6B 120.4(5) . .
C8B C7B H7B 119.8 . .
C6B C7B H7B 119.8 . .
C7B C8B C9B 119.6(5) . .
C7B C8B H8B 120.2 . .
C9B C8B H8B 120.2 . .
C10B C9B C8B 120.1(5) . .
C10B C9B H9B 119.9 . .
C8B C9B H9B 119.9 . .
C9B C10B C11B 121.4(5) . .
C9B C10B H10B 119.3 . .
C11B C10B H10B 119.3 . .
C10B C11B C12B 121.3(3) . .
C10B C11B C6B 118.6(3) . .
C12B C11B C6B 120.1(2) . .
C10B C11B H11B 1.5 . .
C12B C11B H11B 119.9 . .
C6B C11B H11B 119.9 . .
C11B C12B C13B 122.4(3) . .
C11B C12B H12B 118.8 . .
C13B C12B H12B 118.8 . .
C14B C13B C12B 122.9(2) . .
C14B C13B C4B 119.8(2) . .
C12B C13B C4B 117.3(2) . .
C15B C14B C13B 123.0(2) . .
C15B C14B H14B 118.5 . .
C13B C14B H14B 118.5 . .
C14B C15B C1B 122.5(2) . 2_666
C14B C15B C2B 117.6(2) . .
C1B C15B C2B 119.9(2) 2_666 .
C17B C16B C1B 178.2(3) . .
C16B C17B Si1B 174.7(2) . .
C22B C18B C19B 102.3(2) . .
C22B C18B Si1B 113.95(18) . .
C19B C18B Si1B 116.44(19) . .
C22B C18B H18B 107.9 . .
C19B C18B H18B 107.9 . .
Si1B C18B H18B 107.9 . .
C20B C19B C18B 106.0(2) . .
C20B C19B H19A 110.5 . .
C18B C19B H19A 110.5 . .
C20B C19B H19B 110.5 . .
C18B C19B H19B 110.5 . .
H19A C19B H19B 108.7 . .
C19B C20B C21B 106.8(2) . .
C19B C20B H20B 110.4 . .
C21B C20B H20B 110.4 . .
C19B C20B H20C 110.4 . .
C21B C20B H20C 110.4 . .
H20B C20B H20C 108.6 . .
C20B C21B C22B 106.5(2) . .
C20B C21B H21B 110.4 . .
C22B C21B H21B 110.4 . .
C20B C21B H21C 110.4 . .
C22B C21B H21C 110.4 . .
H21B C21B H21C 108.6 . .
C18B C22B C21B 105.1(2) . .
C18B C22B H22B 110.7 . .
C21B C22B H22B 110.7 . .
C18B C22B H22C 110.7 . .
C21B C22B H22C 110.7 . .
H22B C22B H22C 108.8 . .
C24B C23B C27B 104.8(2) . .
C24B C23B Si1B 115.21(17) . .
C27B C23B Si1B 113.08(17) . .
C24B C23B H23B 107.8 . .
C27B C23B H23B 107.8 . .
Si1B C23B H23B 107.8 . .
C25B C24B C23B 102.4(2) . .
C25B C24B H24A 111.3 . .
C23B C24B H24A 111.3 . .
C25B C24B H24B 111.3 . .
C23B C24B H24B 111.3 . .
H24A C24B H24B 109.2 . .
C24B C25B C26B 103.2(2) . .
C24B C25B H25B 111.1 . .
C26B C25B H25B 111.1 . .
C24B C25B H25C 111.1 . .
C26B C25B H25C 111.1 . .
H25B C25B H25C 109.1 . .
C25B C26B C27B 106.7(2) . .
C25B C26B H26A 110.4 . .
C27B C26B H26A 110.4 . .
C25B C26B H26B 110.4 . .
C27B C26B H26B 110.4 . .
H26A C26B H26B 108.6 . .
C26B C27B C23B 105.3(2) . .
C26B C27B H27A 110.7 . .
C23B C27B H27A 110.7 . .
C26B C27B H27B 110.7 . .
C23B C27B H27B 110.7 . .
H27A C27B H27B 108.8 . .
C29B C28B C32B 105.1(2) . .
C29B C28B Si1B 113.28(18) . .
C32B C28B Si1B 115.47(17) . .
C29B C28B H28B 107.6 . .
C32B C28B H28B 107.6 . .
Si1B C28B H28B 107.6 . .
C30B C29B C28B 105.4(2) . .
C30B C29B H29B 110.7 . .
C28B C29B H29B 110.7 . .
C30B C29B H29C 110.7 . .
C28B C29B H29C 110.7 . .
H29B C29B H29C 108.8 . .
C31B C30B C29B 101.8(2) . .
C31B C30B H30C 111.4 . .
C29B C30B H30C 111.4 . .
C31B C30B H30D 111.4 . .
C29B C30B H30D 111.4 . .
H30C C30B H30D 109.3 . .
C30B C31B C32B 105.6(2) . .
C30B C31B H31C 110.6 . .
C32B C31B H31C 110.6 . .
C30B C31B H31D 110.6 . .
C32B C31B H31D 110.6 . .
H31C C31B H31D 108.8 . .
C31B C32B C28B 104.7(2) . .
C31B C32B H32C 110.8 . .
C28B C32B H32C 110.8 . .
C31B C32B H32D 110.8 . .
C28B C32B H32D 110.8 . .
H32C C32B H32D 108.9 . .
C17C Si1C C28C 107.21(12) . .
C17C Si1C C18C 105.90(11) . .
C28C Si1C C18C 110.22(12) . .
C17C Si1C C23C 109.37(11) . .
C28C Si1C C23C 111.66(12) . .
C18C Si1C C23C 112.19(12) . .
C15C C1C C2C 121.7(2) 2_566 .
C15C C1C C16C 117.9(2) 2_566 .
C2C C1C C16C 120.4(2) . .
C3C C2C C1C 122.3(2) . .
C3C C2C C15C 117.5(2) . .
C1C C2C C15C 120.2(2) . .
C4C C3C C2C 122.6(2) . .
C4C C3C H3C 118.7 . .
C2C C3C H3C 118.7 . .
C3C C4C C5C 122.2(3) . .
C3C C4C C13C 119.7(2) . .
C5C C4C C13C 118.1(2) . .
C6C C5C C4C 121.3(3) . .
C6C C5C H5C 119.4 . .
C4C C5C H5C 119.4 . .
C7C C6C C5C 120.6(4) . .
C7C C6C C11C 118.9(3) . .
C5C C6C C11C 120.5(3) . .
C7C C6C H6C 2.5 . .
C5C C6C H6C 119.8 . .
C11C C6C H6C 119.8 . .
C8C C7C C6C 120.1(5) . .
C8C C7C H7C 120.0 . .
C6C C7C H7C 120.0 . .
C7C C8C C9C 120.9(5) . .
C7C C8C H8C 119.6 . .
C9C C8C H8C 119.6 . .
C10C C9C C8C 119.8(5) . .
C10C C9C H9C 120.1 . .
C8C C9C H9C 120.1 . .
C9C C10C C11C 120.9(5) . .
C9C C10C H10C 119.5 . .
C11C C10C H10C 119.5 . .
C12C C11C C10C 121.1(3) . .
C12C C11C C6C 119.4(3) . .
C10C C11C C6C 119.5(3) . .
C12C C11C H11C 120.3 . .
C10C C11C H11C 0.9 . .
C6C C11C H11C 120.3 . .
C11C C12C C13C 121.5(3) . .
C11C C12C H12C 119.3 . .
C13C C12C H12C 119.3 . .
C14C C13C C12C 122.5(3) . .
C14C C13C C4C 118.2(2) . .
C12C C13C C4C 119.3(2) . .
C13C C14C C15C 122.5(2) . .
C13C C14C H14C 118.8 . .
C15C C14C H14C 118.8 . .
C14C C15C C1C 122.4(2) . 2_566
C14C C15C C2C 119.5(2) . .
C1C C15C C2C 118.1(2) 2_566 .
C17C C16C C1C 179.7(3) . .
C16C C17C Si1C 175.9(2) . .
C19C C18C C22C 103.4(2) . .
C19C C18C Si1C 117.74(19) . .
C22C C18C Si1C 115.25(18) . .
C19C C18C H18C 106.6 . .
C22C C18C H18C 106.6 . .
Si1C C18C H18C 106.6 . .
C20C C19C C18C 104.7(3) . .
C20C C19C C20F 29.9(8) . .
C18C C19C C20F 105.4(8) . .
C20C C19C H19C 110.8 . .
C18C C19C H19C 110.8 . .
C20F C19C H19C 83.2 . .
C20C C19C H19D 110.8 . .
C18C C19C H19D 110.8 . .
C20F C19C H19D 133.6 . .
H19C C19C H19D 108.9 . .
C21C C20C C19C 105.0(3) . .
C21C C20C H20D 110.7 . .
C19C C20C H20D 110.7 . .
C21C C20C H20E 110.7 . .
C19C C20C H20E 110.7 . .
H20D C20C H20E 108.8 . .
C21C C20F C19C 106.3(14) . .
C21C C20F H20F 110.5 . .
C19C C20F H20F 110.5 . .
C21C C20F H20G 110.5 . .
C19C C20F H20G 110.5 . .
H20F C20F H20G 108.7 . .
C20F C21C C20C 32.3(10) . .
C20F C21C C22C 105.3(9) . .
C20C C21C C22C 108.5(3) . .
C20F C21C H21D 136.4 . .
C20C C21C H21D 110.0 . .
C22C C21C H21D 110.0 . .
C20F C21C H21E 81.9 . .
C20C C21C H21E 110.0 . .
C22C C21C H21E 110.0 . .
H21D C21C H21E 108.4 . .
C21C C22C C18C 105.9(3) . .
C21C C22C H22D 110.6 . .
C18C C22C H22D 110.6 . .
C21C C22C H22E 110.6 . .
C18C C22C H22E 110.6 . .
H22D C22C H22E 108.7 . .
C24C C23C C27C 102.0(2) . .
C24C C23C Si1C 116.10(19) . .
C27C C23C Si1C 115.33(19) . .
C24C C23C H23C 107.6 . .
C27C C23C H23C 107.6 . .
Si1C C23C H23C 107.6 . .
C23C C24C C25C 105.2(2) . .
C23C C24C H24C 110.7 . .
C25C C24C H24C 110.7 . .
C23C C24C H24D 110.7 . .
C25C C24C H24D 110.7 . .
H24C C24C H24D 108.8 . .
C24C C25C C26C 105.6(2) . .
C24C C25C H25D 110.6 . .
C26C C25C H25D 110.6 . .
C24C C25C H25E 110.6 . .
C26C C25C H25E 110.6 . .
H25D C25C H25E 108.8 . .
C27C C26C C25C 106.4(2) . .
C27C C26C H26C 110.4 . .
C25C C26C H26C 110.4 . .
C27C C26C H26D 110.4 . .
C25C C26C H26D 110.4 . .
H26C C26C H26D 108.6 . .
C26C C27C C23C 103.9(2) . .
C26C C27C H27C 111.0 . .
C23C C27C H27C 111.0 . .
C26C C27C H27D 111.0 . .
C23C C27C H27D 111.0 . .
H27C C27C H27D 109.0 . .
C29C C28C C32C 102.9(2) . .
C29C C28C Si1C 117.0(2) . .
C32C C28C Si1C 114.2(2) . .
C29C C28C H28C 107.4 . .
C32C C28C H28C 107.4 . .
Si1C C28C H28C 107.4 . .
C30C C29C C28C 105.2(2) . .
C30C C29C H29D 110.7 . .
C28C C29C H29D 110.7 . .
C30C C29C H29E 110.7 . .
C28C C29C H29E 110.7 . .
H29D C29C H29E 108.8 . .
C31C C30C C29C 103.5(3) . .
C31C C30C C31F 37.2(7) . .
C29C C30C C31F 102.5(7) . .
C31C C30C H30E 111.1 . .
C29C C30C H30E 111.1 . .
C31F C30C H30E 139.8 . .
C31C C30C H30F 111.1 . .
C29C C30C H30F 111.1 . .
C31F C30C H30F 77.3 . .
H30E C30C H30F 109.0 . .
C30C C31C C32C 103.9(3) . .
C30C C31C H31E 111.0 . .
C32C C31C H31E 111.0 . .
C30C C31C H31F 111.0 . .
C32C C31C H31F 111.0 . .
H31E C31C H31F 109.0 . .
C32C C31F C30C 108.4(12) . .
C32C C31F H31G 110.0 . .
C30C C31F H31G 110.0 . .
C32C C31F H31H 110.0 . .
C30C C31F H31H 110.0 . .
H31G C31F H31H 108.4 . .
C31F C32C C28C 100.6(8) . .
C31F C32C C31C 37.7(8) . .
C28C C32C C31C 106.6(3) . .
C31F C32C H32E 142.3 . .
C28C C32C H32E 110.4 . .
C31C C32C H32E 110.4 . .
C31F C32C H32F 78.5 . .
C28C C32C H32F 110.4 . .
C31C C32C H32F 110.4 . .
H32E C32C H32F 108.6 . .

loop_
_geom_bond_atom_site_label_1
_geom_bond_atom_site_label_2
_geom_bond_distance
_geom_bond_site_symmetry_2
Si1A C28A 1.812(2) .
Si1A C29A 1.856(3) .
Si1A C39A 1.868(3) .
Si1A C34A 1.880(3) .
Si2A C45A 1.814(2) .
Si2A C56A 1.858(3) .
Si2A C51A 1.864(3) .
Si2A C46A 1.874(3) .
C1A C2A 1.400(3) .
C1A C26A 1.411(3) .
C1A C27A 1.415(3) .
C2A C3A 1.393(3) .
C2A C15A 1.431(3) .
C3A C4A 1.377(3) .
C3A H3A 0.9500 .
C4A C5A 1.410(3) .
C4A C13A 1.430(3) .
C5A C6A 1.368(3) .
C5A H5A 0.9500 .
C6A C7A 1.430(4) .
C6A C11A 1.430(4) .
C7A C8A 1.339(4) .
C7A H7A 0.9500 .
C8A C9A 1.406(4) .
C8A H8A 0.9500 .
C9A C10A 1.351(4) .
C9A H9A 0.9500 .
C10A C11A 1.407(4) .
C10A H10A 0.9500 .
C11A C12A 1.385(4) .
C12A C13A 1.388(3) .
C12A H12A 0.9500 .
C13A C14A 1.400(3) .
C14A C15A 1.375(3) .
C14A H14A 0.9500 .
C15A C16A 1.423(3) .
C16A C17A 1.390(3) .
C16A C44A 1.417(3) .
C17A C18A 1.407(3) .
C17A C26A 1.429(3) .
C18A C19A 1.369(3) .
C18A H18A 0.9500 .
C19A C24A 1.426(3) .
C19A C20A 1.428(3) .
C20A C21A 1.337(4) .
C20A H20A 0.9500 .
C21A C22A 1.411(4) .
C21A H21A 0.9500 .
C22A C23A 1.354(4) .
C22A H22A 0.9500 .
C23A C24A 1.412(3) .
C23A H23A 0.9500 .
C24A C25A 1.375(3) .
C25A C26A 1.392(3) .
C25A H25A 0.9500 .
C27A C28A 1.194(3) .
C29A C33A 1.524(4) .
C29A C30A 1.557(4) .
C29A H29A 1.0000 .
C30A C31A 1.519(4) .
C30A H30A 0.9900 .
C30A H30B 0.9900 .
C31A C32A 1.499(4) .
C31A H31A 0.9900 .
C31A H31B 0.9900 .
C32A C33A 1.520(4) .
C32A H32A 0.9900 .
C32A H32B 0.9900 .
C33A H33A 0.9900 .
C33A H33B 0.9900 .
C34A C35A 1.521(4) .
C34A C38A 1.535(3) .
C34A H34A 1.0000 .
C35A C36A 1.513(4) .
C35A H35A 0.9900 .
C35A H35B 0.9900 .
C36A C37A 1.499(5) .
C36A H36A 0.9900 .
C36A H36B 0.9900 .
C37A C38A 1.522(4) .
C37A H37A 0.9900 .
C37A H37B 0.9900 .
C38A H38A 0.9900 .
C38A H38B 0.9900 .
C39A C40A 1.513(4) .
C39A C43A 1.535(4) .
C39A H39A 1.0000 .
C40A C41A 1.519(4) .
C40A H40A 0.9900 .
C40A H40B 0.9900 .
C41A C42A 1.516(4) .
C41A H41A 0.9900 .
C41A H41B 0.9900 .
C42A C43A 1.505(4) .
C42A H42A 0.9900 .
C42A H42B 0.9900 .
C43A H43A 0.9900 .
C43A H43B 0.9900 .
C44A C45A 1.193(3) .
C46A C47A 1.517(4) .
C46A C50A 1.542(4) .
C46A H46A 1.0000 .
C47A C48A 1.544(4) .
C47A H47A 0.9900 .
C47A H47B 0.9900 .
C48A C49A 1.496(5) .
C48A H48A 0.9900 .
C48A H48B 0.9900 .
C49A C50A 1.508(5) .
C49A H49A 0.9900 .
C49A H49B 0.9900 .
C50A H50A 0.9900 .
C50A H50B 0.9900 .
C51A C52A 1.516(4) .
C51A C55A 1.525(4) .
C51A H51A 1.0000 .
C52A C53A 1.521(5) .
C52A H52A 0.9900 .
C52A H52B 0.9900 .
C53A C54A 1.485(5) .
C53A H53A 0.9900 .
C53A H53B 0.9900 .
C54A C55A 1.535(4) .
C54A H54A 0.9900 .
C54A H54B 0.9900 .
C55A H55A 0.9900 .
C55A H55B 0.9900 .
C56A C57A 1.533(4) .
C56A C60A 1.539(4) .
C56A H56A 1.0000 .
C57A C58A 1.486(4) .
C57A H57A 0.9900 .
C57A H57B 0.9900 .
C58A C59A 1.520(4) .
C58A H58A 0.9900 .
C58A H58B 0.9900 .
C59A C60A 1.516(4) .
C59A H59A 0.9900 .
C59A H59B 0.9900 .
C60A H60A 0.9900 .
C60A H60B 0.9900 .
Si1B C17B 1.806(3) .
Si1B C23B 1.862(2) .
Si1B C28B 1.878(3) .
Si1B C18B 1.881(3) .
C1B C2B 1.399(3) .
C1B C16B 1.411(3) .
C1B C15B 1.421(3) 2_666
C2B C3B 1.406(3) .
C2B C15B 1.429(3) .
C3B C4B 1.368(4) .
C3B H3B 0.9500 .
C4B C5B 1.414(4) .
C4B C13B 1.431(3) .
C5B C6B 1.350(4) .
C5B H5B 0.9500 .
C6B C7B 1.379(6) .
C6B C11B 1.419(4) .
C6B H6B 0.9500 .
C7B C8B 1.343(7) .
C7B H7B 0.9500 .
C8B C9B 1.413(7) .
C8B H8B 0.9500 .
C9B C10B 1.350(7) .
C9B H9B 0.9500 .
C10B C11B 1.355(5) .
C10B H10B 0.9500 .
C11B C12B 1.369(4) .
C11B H11B 0.9500 .
C12B C13B 1.395(4) .
C12B H12B 0.9500 .
C13B C14B 1.390(3) .
C14B C15B 1.380(3) .
C14B H14B 0.9500 .
C15B C1B 1.421(3) 2_666
C16B C17B 1.204(3) .
C18B C22B 1.516(4) .
C18B C19B 1.547(4) .
C18B H18B 1.0000 .
C19B C20B 1.510(4) .
C19B H19A 0.9900 .
C19B H19B 0.9900 .
C20B C21B 1.512(4) .
C20B H20B 0.9900 .
C20B H20C 0.9900 .
C21B C22B 1.527(4) .
C21B H21B 0.9900 .
C21B H21C 0.9900 .
C22B H22B 0.9900 .
C22B H22C 0.9900 .
C23B C24B 1.528(4) .
C23B C27B 1.530(3) .
C23B H23B 1.0000 .
C24B C25B 1.504(4) .
C24B H24A 0.9900 .
C24B H24B 0.9900 .
C25B C26B 1.515(4) .
C25B H25B 0.9900 .
C25B H25C 0.9900 .
C26B C27B 1.516(4) .
C26B H26A 0.9900 .
C26B H26B 0.9900 .
C27B H27A 0.9900 .
C27B H27B 0.9900 .
C28B C29B 1.525(4) .
C28B C32B 1.546(4) .
C28B H28B 1.0000 .
C29B C30B 1.507(4) .
C29B H29B 0.9900 .
C29B H29C 0.9900 .
C30B C31B 1.496(4) .
C30B H30C 0.9900 .
C30B H30D 0.9900 .
C31B C32B 1.530(4) .
C31B H31C 0.9900 .
C31B H31D 0.9900 .
C32B H32C 0.9900 .
C32B H32D 0.9900 .
Si1C C17C 1.810(3) .
Si1C C28C 1.865(3) .
Si1C C18C 1.874(3) .
Si1C C23C 1.877(3) .
C1C C15C 1.401(4) 2_566
C1C C2C 1.411(4) .
C1C C16C 1.417(3) .
C2C C3C 1.389(4) .
C2C C15C 1.432(3) .
C3C C4C 1.389(4) .
C3C H3C 0.9500 .
C4C C5C 1.400(4) .
C4C C13C 1.425(4) .
C5C C6C 1.372(4) .
C5C H5C 0.9500 .
C6C C7C 1.364(6) .
C6C C11C 1.418(4) .
C6C H6C 0.9500 .
C7C C8C 1.347(8) .
C7C H7C 0.9500 .
C8C C9C 1.407(8) .
C8C H8C 0.9500 .
C9C C10C 1.320(8) .
C9C H9C 0.9500 .
C10C C11C 1.376(6) .
C10C H10C 0.9500 .
C11C C12C 1.349(4) .
C11C H11C 0.9500 .
C12C C13C 1.416(4) .
C12C H12C 0.9500 .
C13C C14C 1.372(4) .
C14C C15C 1.401(4) .
C14C H14C 0.9500 .
C15C C1C 1.401(4) 2_566
C16C C17C 1.196(3) .
C18C C19C 1.523(4) .
C18C C22C 1.533(4) .
C18C H18C 1.0000 .
C19C C20C 1.514(5) .
C19C C20F 1.59(2) .
C19C H19C 0.9900 .
C19C H19D 0.9900 .
C20C C21C 1.486(6) .
C20C H20D 0.9900 .
C20C H20E 0.9900 .
C20F C21C 1.38(2) .
C20F H20F 0.9900 .
C20F H20G 0.9900 .
C21C C22C 1.510(5) .
C21C H21D 0.9900 .
C21C H21E 0.9900 .
C22C H22D 0.9900 .
C22C H22E 0.9900 .
C23C C24C 1.513(4) .
C23C C27C 1.531(4) .
C23C H23C 1.0000 .
C24C C25C 1.524(4) .
C24C H24C 0.9900 .
C24C H24D 0.9900 .
C25C C26C 1.525(4) .
C25C H25D 0.9900 .
C25C H25E 0.9900 .
C26C C27C 1.524(4) .
C26C H26C 0.9900 .
C26C H26D 0.9900 .
C27C H27C 0.9900 .
C27C H27D 0.9900 .
C28C C29C 1.533(4) .
C28C C32C 1.545(4) .
C28C H28C 1.0000 .
C29C C30C 1.513(4) .
C29C H29D 0.9900 .
C29C H29E 0.9900 .
C30C C31C 1.468(5) .
C30C C31F 1.563(18) .
C30C H30E 0.9900 .
C30C H30F 0.9900 .
C31C C32C 1.573(5) .
C31C H31E 0.9900 .
C31C H31F 0.9900 .
C31F C32C 1.387(17) .
C31F H31G 0.9900 .
C31F H31H 0.9900 .
C32C H32E 0.9900 .
C32C H32F 0.9900 .

loop_
_geom_torsion_atom_site_label_1
_geom_torsion_atom_site_label_2
_geom_torsion_atom_site_label_3
_geom_torsion_atom_site_label_4
_geom_torsion
_geom_torsion_site_symmetry_1
_geom_torsion_site_symmetry_4
C26A C1A C2A C3A -178.6(2) . .
C27A C1A C2A C3A 2.3(3) . .
C26A C1A C2A C15A 0.4(3) . .
C27A C1A C2A C15A -178.8(2) . .
C1A C2A C3A C4A 179.1(2) . .
C15A C2A C3A C4A 0.1(3) . .
C2A C3A C4A C5A -178.7(2) . .
C2A C3A C4A C13A 1.2(3) . .
C3A C4A C5A C6A -179.0(2) . .
C13A C4A C5A C6A 1.1(3) . .
C4A C5A C6A C7A -179.4(2) . .
C4A C5A C6A C11A 0.4(3) . .
C5A C6A C7A C8A -178.9(2) . .
C11A C6A C7A C8A 1.4(3) . .
C6A C7A C8A C9A 0.1(4) . .
C7A C8A C9A C10A -1.1(4) . .
C8A C9A C10A C11A 0.4(4) . .
C9A C10A C11A C12A -179.3(2) . .
C9A C10A C11A C6A 1.1(3) . .
C5A C6A C11A C12A -1.3(3) . .
C7A C6A C11A C12A 178.4(2) . .
C5A C6A C11A C10A 178.3(2) . .
C7A C6A C11A C10A -1.9(3) . .
C10A C11A C12A C13A -178.8(2) . .
C6A C11A C12A C13A 0.8(3) . .
C11A C12A C13A C14A -179.1(2) . .
C11A C12A C13A C4A 0.7(3) . .
C3A C4A C13A C12A 178.5(2) . .
C5A C4A C13A C12A -1.6(3) . .
C3A C4A C13A C14A -1.7(3) . .
C5A C4A C13A C14A 178.2(2) . .
C12A C13A C14A C15A -179.3(2) . .
C4A C13A C14A C15A 0.9(3) . .
C13A C14A C15A C16A -179.8(2) . .
C13A C14A C15A C2A 0.5(3) . .
C3A C2A C15A C14A -1.0(3) . .
C1A C2A C15A C14A 180.0(2) . .
C3A C2A C15A C16A 179.2(2) . .
C1A C2A C15A C16A 0.2(3) . .
C14A C15A C16A C17A -179.8(2) . .
C2A C15A C16A C17A 0.0(3) . .
C14A C15A C16A C44A 2.6(3) . .
C2A C15A C16A C44A -177.6(2) . .
C44A C16A C17A C18A -2.8(3) . .
C15A C16A C17A C18A 179.5(2) . .
C44A C16A C17A C26A 176.9(2) . .
C15A C16A C17A C26A -0.8(3) . .
C16A C17A C18A C19A 177.7(2) . .
C26A C17A C18A C19A -2.0(3) . .
C17A C18A C19A C24A 1.2(3) . .
C17A C18A C19A C20A -178.4(2) . .
C18A C19A C20A C21A -179.8(2) . .
C24A C19A C20A C21A 0.6(4) . .
C19A C20A C21A C22A -0.1(4) . .
C20A C21A C22A C23A -0.3(4) . .
C21A C22A C23A C24A 0.2(4) . .
C22A C23A C24A C25A -179.8(2) . .
C22A C23A C24A C19A 0.3(3) . .
C18A C19A C24A C25A -0.2(3) . .
C20A C19A C24A C25A 179.4(2) . .
C18A C19A C24A C23A 179.7(2) . .
C20A C19A C24A C23A -0.7(3) . .
C23A C24A C25A C26A -179.8(2) . .
C19A C24A C25A C26A 0.1(3) . .
C24A C25A C26A C1A 179.8(2) . .
C24A C25A C26A C17A -0.9(3) . .
C2A C1A C26A C25A 178.0(2) . .
C27A C1A C26A C25A -2.8(3) . .
C2A C1A C26A C17A -1.2(3) . .
C27A C1A C26A C17A 177.9(2) . .
C16A C17A C26A C25A -177.9(2) . .
C18A C17A C26A C25A 1.8(3) . .
C16A C17A C26A C1A 1.4(3) . .
C18A C17A C26A C1A -178.9(2) . .
C2A C1A C27A C28A 170(7) . .
C26A C1A C27A C28A -9(7) . .
C1A C27A C28A Si1A 14(11) . .
C29A Si1A C28A C27A -14(5) . .
C39A Si1A C28A C27A 107(5) . .
C34A Si1A C28A C27A -135(5) . .
C28A Si1A C29A C33A 161.0(2) . .
C39A Si1A C29A C33A 42.9(2) . .
C34A Si1A C29A C33A -80.9(2) . .
C28A Si1A C29A C30A 38.7(2) . .
C39A Si1A C29A C30A -79.4(2) . .
C34A Si1A C29A C30A 156.74(18) . .
C33A C29A C30A C31A 3.1(3) . .
Si1A C29A C30A C31A 130.9(2) . .
C29A C30A C31A C32A 22.2(3) . .
C30A C31A C32A C33A -39.2(3) . .
C31A C32A C33A C29A 41.5(3) . .
C30A C29A C33A C32A -26.8(3) . .
Si1A C29A C33A C32A -155.2(2) . .
C28A Si1A C34A C35A 58.4(2) . .
C29A Si1A C34A C35A -58.9(2) . .
C39A Si1A C34A C35A 175.40(19) . .
C28A Si1A C34A C38A -179.46(18) . .
C29A Si1A C34A C38A 63.2(2) . .
C39A Si1A C34A C38A -62.4(2) . .
C38A C34A C35A C36A 31.3(3) . .
Si1A C34A C35A C36A 158.6(2) . .
C34A C35A C36A C37A -41.3(3) . .
C35A C36A C37A C38A 35.9(3) . .
C36A C37A C38A C34A -16.6(3) . .
C35A C34A C38A C37A -9.2(3) . .
Si1A C34A C38A C37A -136.3(2) . .
C28A Si1A C39A C40A 53.2(2) . .
C29A Si1A C39A C40A 170.42(18) . .
C34A Si1A C39A C40A -63.6(2) . .
C28A Si1A C39A C43A -66.8(2) . .
C29A Si1A C39A C43A 50.4(2) . .
C34A Si1A C39A C43A 176.38(19) . .
C43A C39A C40A C41A -37.6(3) . .
Si1A C39A C40A C41A -164.18(17) . .
C39A C40A C41A C42A 38.6(3) . .
C40A C41A C42A C43A -24.6(3) . .
C41A C42A C43A C39A 1.3(3) . .
C40A C39A C43A C42A 22.5(3) . .
Si1A C39A C43A C42A 147.7(2) . .
C17A C16A C44A C45A -66(8) . .
C15A C16A C44A C45A 111(8) . .
C16A C44A C45A Si2A 87(14) . .
C56A Si2A C45A C44A -147(12) . .
C51A Si2A C45A C44A 92(12) . .
C46A Si2A C45A C44A -30(12) . .
C45A Si2A C46A C47A 46.3(3) . .
C56A Si2A C46A C47A 162.9(2) . .
C51A Si2A C46A C47A -71.0(2) . .
C45A Si2A C46A C50A 169.7(2) . .
C56A Si2A C46A C50A -73.7(3) . .
C51A Si2A C46A C50A 52.4(3) . .
C50A C46A C47A C48A 3.4(3) . .
Si2A C46A C47A C48A 132.0(2) . .
C46A C47A C48A C49A 22.5(3) . .
C47A C48A C49A C50A -39.5(3) . .
C48A C49A C50A C46A 42.0(3) . .
C47A C46A C50A C49A -28.1(3) . .
Si2A C46A C50A C49A -158.4(2) . .
C45A Si2A C51A C52A -60.3(2) . .
C56A Si2A C51A C52A -177.69(19) . .
C46A Si2A C51A C52A 58.8(2) . .
C45A Si2A C51A C55A 58.1(2) . .
C56A Si2A C51A C55A -59.3(2) . .
C46A Si2A C51A C55A 177.2(2) . .
C55A C51A C52A C53A 33.6(3) . .
Si2A C51A C52A C53A 160.0(2) . .
C51A C52A C53A C54A -16.9(4) . .
C52A C53A C54A C55A -6.9(4) . .
C52A C51A C55A C54A -37.8(3) . .
Si2A C51A C55A C54A -162.0(2) . .
C53A C54A C55A C51A 28.0(4) . .
C45A Si2A C56A C57A -45.5(2) . .
C51A Si2A C56A C57A 71.0(2) . .
C46A Si2A C56A C57A -163.2(2) . .
C45A Si2A C56A C60A -167.70(19) . .
C51A Si2A C56A C60A -51.1(2) . .
C46A Si2A C56A C60A 74.7(2) . .
C60A C56A C57A C58A -26.8(3) . .
Si2A C56A C57A C58A -152.6(2) . .
C56A C57A C58A C59A 39.7(3) . .
C57A C58A C59A C60A -38.6(3) . .
C58A C59A C60A C56A 21.7(3) . .
C57A C56A C60A C59A 2.9(3) . .
Si2A C56A C60A C59A 130.1(2) . .
C16B C1B C2B C3B -1.3(3) . .
C15B C1B C2B C3B 177.9(2) 2_666 .
C16B C1B C2B C15B 179.6(2) . .
C15B C1B C2B C15B -1.3(4) 2_666 .
C1B C2B C3B C4B 179.6(2) . .
C15B C2B C3B C4B -1.2(3) . .
C2B C3B C4B C5B 179.4(2) . .
C2B C3B C4B C13B -0.4(3) . .
C3B C4B C5B C6B 179.4(2) . .
C13B C4B C5B C6B -0.8(3) . .
C4B C5B C6B C7B 177.8(3) . .
C4B C5B C6B C11B -0.4(4) . .
C5B C6B C7B C8B 178.9(4) . .
C11B C6B C7B C8B -2.9(6) . .
C6B C7B C8B C9B 1.2(7) . .
C7B C8B C9B C10B 1.1(7) . .
C8B C9B C10B C11B -1.6(7) . .
C9B C10B C11B C12B 179.2(4) . .
C9B C10B C11B C6B -0.2(6) . .
C5B C6B C11B C10B -179.4(3) . .
C7B C6B C11B C10B 2.5(5) . .
C5B C6B C11B C12B 1.2(4) . .
C7B C6B C11B C12B -176.9(3) . .
C10B C11B C12B C13B 179.8(3) . .
C6B C11B C12B C13B -0.9(4) . .
C11B C12B C13B C14B 179.4(2) . .
C11B C12B C13B C4B -0.3(3) . .
C3B C4B C13B C14B 1.2(3) . .
C5B C4B C13B C14B -178.6(2) . .
C3B C4B C13B C12B -179.0(2) . .
C5B C4B C13B C12B 1.1(3) . .
C12B C13B C14B C15B 179.7(2) . .
C4B C13B C14B C15B -0.6(3) . .
C13B C14B C15B C1B 178.8(2) . 2_666
C13B C14B C15B C2B -1.0(3) . .
C1B C2B C15B C14B -178.9(2) . .
C3B C2B C15B C14B 1.8(3) . .
C1B C2B C15B C1B 1.2(3) . 2_666
C3B C2B C15B C1B -178.0(2) . 2_666
C2B C1B C16B C17B 147(9) . .
C15B C1B C16B C17B -33(9) 2_666 .
C1B C16B C17B Si1B -43(11) . .
C23B Si1B C17B C16B 138(3) . .
C28B Si1B C17B C16B -104(3) . .
C18B Si1B C17B C16B 18(3) . .
C17B Si1B C18B C22B -87.8(2) . .
C23B Si1B C18B C22B 153.43(19) . .
C28B Si1B C18B C22B 31.2(2) . .
C17B Si1B C18B C19B 31.0(2) . .
C23B Si1B C18B C19B -87.8(2) . .
C28B Si1B C18B C19B 150.0(2) . .
C22B C18B C19B C20B -33.3(3) . .
Si1B C18B C19B C20B -158.2(2) . .
C18B C19B C20B C21B 17.8(3) . .
C19B C20B C21B C22B 4.6(3) . .
C19B C18B C22B C21B 35.9(3) . .
Si1B C18B C22B C21B 162.43(18) . .
C20B C21B C22B C18B -25.8(3) . .
C17B Si1B C23B C24B -67.6(2) . .
C28B Si1B C23B C24B 174.81(18) . .
C18B Si1B C23B C24B 51.3(2) . .
C17B Si1B C23B C27B 171.92(18) . .
C28B Si1B C23B C27B 54.3(2) . .
C18B Si1B C23B C27B -69.2(2) . .
C27B C23B C24B C25B -37.1(3) . .
Si1B C23B C24B C25B -162.06(19) . .
C23B C24B C25B C26B 41.7(3) . .
C24B C25B C26B C27B -31.1(3) . .
C25B C26B C27B C23B 7.9(3) . .
C24B C23B C27B C26B 18.0(3) . .
Si1B C23B C27B C26B 144.2(2) . .
C17B Si1B C28B C29B -79.56(19) . .
C23B Si1B C28B C29B 38.1(2) . .
C18B Si1B C28B C29B 161.20(17) . .
C17B Si1B C28B C32B 41.6(2) . .
C23B Si1B C28B C32B 159.34(18) . .
C18B Si1B C28B C32B -77.6(2) . .
C32B C28B C29B C30B 24.4(3) . .
Si1B C28B C29B C30B 151.35(17) . .
C28B C29B C30B C31B -40.0(3) . .
C29B C30B C31B C32B 40.4(3) . .
C30B C31B C32B C28B -25.4(3) . .
C29B C28B C32B C31B 0.4(3) . .
Si1B C28B C32B C31B -125.14(19) . .
C15C C1C C2C C3C 179.7(2) 2_566 .
C16C C1C C2C C3C -0.1(3) . .
C15C C1C C2C C15C 0.2(4) 2_566 .
C16C C1C C2C C15C -179.6(2) . .
C1C C2C C3C C4C -179.2(2) . .
C15C C2C C3C C4C 0.3(3) . .
C2C C3C C4C C5C -179.8(2) . .
C2C C3C C4C C13C 0.7(3) . .
C3C C4C C5C C6C -178.1(2) . .
C13C C4C C5C C6C 1.3(4) . .
C4C C5C C6C C7C 176.8(3) . .
C4C C5C C6C C11C -0.5(4) . .
C5C C6C C7C C8C -178.8(4) . .
C11C C6C C7C C8C -1.5(6) . .
C6C C7C C8C C9C 0.8(8) . .
C7C C8C C9C C10C -0.3(8) . .
C8C C9C C10C C11C 0.6(8) . .
C9C C10C C11C C12C 178.3(4) . .
C9C C10C C11C C6C -1.3(6) . .
C7C C6C C11C C12C -177.9(3) . .
C5C C6C C11C C12C -0.6(4) . .
C7C C6C C11C C10C 1.7(5) . .
C5C C6C C11C C10C 179.0(3) . .
C10C C11C C12C C13C -178.9(3) . .
C6C C11C C12C C13C 0.7(4) . .
C11C C12C C13C C14C 179.9(2) . .
C11C C12C C13C C4C 0.1(4) . .
C3C C4C C13C C14C -1.5(3) . .
C5C C4C C13C C14C 179.1(2) . .
C3C C4C C13C C12C 178.3(2) . .
C5C C4C C13C C12C -1.1(3) . .
C12C C13C C14C C15C -178.5(2) . .
C4C C13C C14C C15C 1.3(3) . .
C13C C14C C15C C1C 178.9(2) . 2_566
C13C C14C C15C C2C -0.3(3) . .
C3C C2C C15C C14C -0.5(3) . .
C1C C2C C15C C14C 179.0(2) . .
C3C C2C C15C C1C -179.7(2) . 2_566
C1C C2C C15C C1C -0.2(3) . 2_566
C15C C1C C16C C17C -155(100) 2_566 .
C2C C1C C16C C17C 25(79) . .
C1C C16C C17C Si1C -119(100) . .
C28C Si1C C17C C16C 112(3) . .
C18C Si1C C17C C16C -6(3) . .
C23C Si1C C17C C16C -127(3) . .
C17C Si1C C18C C19C -46.8(2) . .
C28C Si1C C18C C19C -162.4(2) . .
C23C Si1C C18C C19C 72.5(2) . .
C17C Si1C C18C C22C -169.2(2) . .
C28C Si1C C18C C22C 75.1(2) . .
C23C Si1C C18C C22C -50.0(2) . .
C22C C18C C19C C20C -35.3(3) . .
Si1C C18C C19C C20C -163.6(3) . .
C22C C18C C19C C20F -4.3(10) . .
Si1C C18C C19C C20F -132.6(10) . .
C18C C19C C20C C21C 32.9(5) . .
C20F C19C C20C C21C -62.6(16) . .
C20C C19C C20F C21C 73.6(17) . .
C18C C19C C20F C21C -19.1(17) . .
C19C C20F C21C C20C -65.9(16) . .
C19C C20F C21C C22C 34.5(16) . .
C19C C20C C21C C20F 72.0(17) . .
C19C C20C C21C C22C -17.5(5) . .
C20F C21C C22C C18C -38.1(12) . .
C20C C21C C22C C18C -4.5(5) . .
C19C C18C C22C C21C 24.4(3) . .
Si1C C18C C22C C21C 154.3(3) . .
C17C Si1C C23C C24C 71.3(2) . .
C28C Si1C C23C C24C -170.21(19) . .
C18C Si1C C23C C24C -45.9(2) . .
C17C Si1C C23C C27C -47.9(2) . .
C28C Si1C C23C C27C 70.6(2) . .
C18C Si1C C23C C27C -165.12(19) . .
C27C C23C C24C C25C -39.1(3) . .
Si1C C23C C24C C25C -165.37(19) . .
C23C C24C C25C C26C 23.7(3) . .
C24C C25C C26C C27C 1.3(3) . .
C25C C26C C27C C23C -25.3(3) . .
C24C C23C C27C C26C 39.5(3) . .
Si1C C23C C27C C26C 166.28(19) . .
C17C Si1C C28C C29C 65.8(2) . .
C18C Si1C C28C C29C -179.4(2) . .
C23C Si1C C28C C29C -53.9(2) . .
C17C Si1C C28C C32C -54.5(2) . .
C18C Si1C C28C C32C 60.3(2) . .
C23C Si1C C28C C32C -174.3(2) . .
C32C C28C C29C C30C -29.1(3) . .
Si1C C28C C29C C30C -155.3(2) . .
C28C C29C C30C C31C 43.3(3) . .
C28C C29C C30C C31F 5.0(8) . .
C29C C30C C31C C32C -38.2(3) . .
C31F C30C C31C C32C 54.8(11) . .
C31C C30C C31F C32C -71.6(13) . .
C29C C30C C31F C32C 24.3(14) . .
C30C C31F C32C C28C -42.1(13) . .
C30C C31F C32C C31C 61.2(11) . .
C29C C28C C32C C31F 44.0(9) . .
Si1C C28C C32C C31F 172.0(9) . .
C29C C28C C32C C31C 5.7(3) . .
Si1C C28C C32C C31C 133.6(2) . .
C30C C31C C32C C31F -65.8(12) . .
C30C C31C C32C C28C 20.2(4) . .
